data_4122850
loop_
_publ_author_name
'Jin, Shan'
'Wang, Shuxin'
'Song, Yongbo'
'Zhou, Meng'
'Zhong, Juan'
'Zhang, Jun'
'Xia, Andong'
'Pei, Yong'
'Chen, Man'
'Li, Peng'
'Zhu, Manzhou'

_publ_section_title
;
 Crystal Structure and Optical Properties of the [Ag62S12(SBu(t))32](2+)
 Nanocluster with a Complete Face-Centered Cubic Kernel.
;
_journal_issue 44
_journal_name_full 'Journal of the American Chemical Society'
_journal_page_first 15559
_journal_page_last 15565
_journal_paper_doi 10.1021/ja506773d
_journal_volume 136
_journal_year 2014
_chemical_formula_moiety 'C128 H288 Ag62 S44, 2(C24 H20 B)'
_chemical_formula_sum 'C176 H328 Ag62 B2 S44'
_chemical_formula_weight 10564.56
_chemical_name_systematic
;
 ?
;
_space_group_crystal_system triclinic
_space_group_IT_number 2
_space_group_name_Hall '-P 1'
_space_group_name_H-M_alt 'P -1'
_symmetry_space_group_name_Hall '-P 1'
_symmetry_space_group_name_H-M 'P -1'
_atom_sites_solution_hydrogens mixed
_audit_creation_method SHELXL-2013
_cell_angle_alpha 88.052(2)
_cell_angle_beta 64.744(2)
_cell_angle_gamma 60.903(3)
_cell_formula_units_Z 1
_cell_length_a 21.4604(15)
_cell_length_b 21.6292(15)
_cell_length_c 22.0437(17)
_cell_measurement_reflns_used 6452
_cell_measurement_temperature 173(2)
_cell_measurement_theta_max 20.58
_cell_measurement_theta_min 2.20
_cell_volume 7888.8(10)
_computing_structure_refinement 'SHELXL-2013 (Sheldrick, 2013)'
_diffrn_ambient_temperature 173(2)
_diffrn_measured_fraction_theta_full 1.000
_diffrn_measured_fraction_theta_max 1.000
_diffrn_radiation_type MoK\a
_diffrn_radiation_wavelength 0.71073
_diffrn_reflns_av_R_equivalents 0.0263
_diffrn_reflns_av_unetI/netI 0.0442
_diffrn_reflns_Laue_measured_fraction_full 1.000
_diffrn_reflns_Laue_measured_fraction_max 1.000
_diffrn_reflns_limit_h_max 28
_diffrn_reflns_limit_h_min -25
_diffrn_reflns_limit_k_max 28
_diffrn_reflns_limit_k_min -28
_diffrn_reflns_limit_l_max 29
_diffrn_reflns_limit_l_min 0
_diffrn_reflns_number 100384
_diffrn_reflns_point_group_measured_fraction_full 1.000
_diffrn_reflns_point_group_measured_fraction_max 1.000
_diffrn_reflns_theta_full 25.242
_diffrn_reflns_theta_max 28.028
_diffrn_reflns_theta_min 1.047
_exptl_absorpt_coefficient_mu 4.066
_exptl_absorpt_correction_T_max 0.47
_exptl_absorpt_correction_T_min 0.45
_exptl_absorpt_correction_type multi-scan
_exptl_absorpt_process_details 'SADABS; Bruker, 2008'
_exptl_crystal_density_diffrn 2.224
_exptl_crystal_F_000 5012
_exptl_crystal_size_max 0.240
_exptl_crystal_size_mid 0.240
_exptl_crystal_size_min 0.220
_refine_diff_density_max 1.135
_refine_diff_density_min -1.139
_refine_diff_density_rms 0.233
_refine_ls_extinction_method none
_refine_ls_goodness_of_fit_ref 1.066
_refine_ls_hydrogen_treatment constr
_refine_ls_matrix_type fullcycle
_refine_ls_number_parameters 1327
_refine_ls_number_reflns 38195
_refine_ls_number_restraints 9
_refine_ls_restrained_S_all 1.067
_refine_ls_R_factor_all 0.0655
_refine_ls_R_factor_gt 0.0607
_refine_ls_shift/su_max 0.007
_refine_ls_shift/su_mean 0.000
_refine_ls_structure_factor_coef Fsqd
_refine_ls_weighting_details
;
 w=1/[\s^2^(Fo^2^)+(0.0800P)^2^+1.5500P]
 where P=(Fo^2^+2Fc^2^)/3
;
_refine_ls_weighting_scheme calc
_refine_ls_wR_factor_gt 0.1505
_refine_ls_wR_factor_ref 0.1571
_reflns_Friedel_coverage 0.000
_reflns_number_gt 29737
_reflns_number_total 38195
_reflns_threshold_expression 'I > 2\s(I)'
_cod_data_source_file ja506773d_si_002.cif
_cod_data_source_block a
_cod_depositor_comments 'Adding full bibliography for 4122850.cif.'
_cod_database_code 4122850
_shelx_space_group_comment
;
The symmetry employed for this shelxl refinement is uniquely defined
by the following loop, which should always be used as a source of
symmetry information in preference to the above space-group names.
They are only intended as comments.
;
_shelx_estimated_absorpt_t_min 0.442
_shelx_estimated_absorpt_t_max 0.468
_shelxl_version_number 2013-2

loop_
_space_group_symop_operation_xyz
'x, y, z'
'-x, -y, -z'

loop_
_atom_site_label
_atom_site_type_symbol
_atom_site_fract_x
_atom_site_fract_y
_atom_site_fract_z
_atom_site_U_iso_or_equiv
_atom_site_adp_type
_atom_site_occupancy
_atom_site_site_symmetry_order
_atom_site_calc_flag
_atom_site_refinement_flags_posn
_atom_site_refinement_flags_adp
Ag1 Ag 0.41951(3) 0.10806(3) 0.53702(2) 0.05961(10) Uani 1 1 d . .
Ag2 Ag 0.41111(3) -0.01425(3) 0.50564(3) 0.06377(11) Uani 1 1 d . .
Ag3 Ag 0.47479(3) -0.01416(3) 0.59634(3) 0.06366(11) Uani 1 1 d . .
Ag4 Ag 0.29457(3) 0.08344(3) 0.64684(3) 0.06184(11) Uani 1 1 d . .
Ag5 Ag 0.53585(3) 0.14258(3) 0.43071(3) 0.06389(11) Uani 1 1 d . .
Ag6 Ag 0.34957(3) 0.11722(3) 0.44373(3) 0.06311(11) Uani 1 1 d . .
Ag7 Ag 0.48051(3) 0.11675(3) 0.63377(3) 0.06383(11) Uani 1 1 d . .
Ag8 Ag 0.27461(3) -0.04634(3) 0.63906(3) 0.06267(11) Uani 1 1 d . .
Ag9 Ag 0.21178(3) 0.21413(3) 0.58655(3) 0.06386(11) Uani 1 1 d . .
Ag10 Ag 0.27117(4) 0.27490(3) 0.40818(3) 0.07254(13) Uani 1 1 d . .
Ag11 Ag 0.14551(3) 0.05201(3) 0.55577(3) 0.06788(12) Uani 1 1 d . .
Ag12 Ag 0.15383(3) 0.18590(3) 0.49200(3) 0.06866(12) Uani 1 1 d . .
Ag13 Ag 0.28965(3) -0.16618(3) 0.52318(3) 0.07427(14) Uani 1 1 d . .
Ag14 Ag 0.18045(3) 0.31866(3) 0.72166(3) 0.07265(13) Uani 1 1 d . .
Ag15 Ag 0.32871(3) -0.06155(3) 0.44120(3) 0.06421(11) Uani 1 1 d . .
Ag16 Ag 0.26542(3) 0.35950(3) 0.53314(3) 0.07104(13) Uani 1 1 d . .
Ag17 Ag 0.10704(3) 0.15564(3) 0.67982(3) 0.06736(12) Uani 1 1 d . .
Ag18 Ag 0.29364(4) 0.06563(3) 0.33486(3) 0.07328(13) Uani 1 1 d . .
Ag19 Ag 0.45144(3) 0.17377(3) 0.34334(3) 0.06958(12) Uani 1 1 d . .
Ag20 Ag 0.42772(4) 0.31477(3) 0.39935(3) 0.07696(14) Uani 1 1 d . .
Ag21 Ag 0.45116(4) 0.07631(4) 0.22391(3) 0.08061(15) Uani 1 1 d . .
Ag22 Ag 0.65029(4) 0.17006(3) 0.29464(3) 0.07275(13) Uani 1 1 d . .
Ag23 Ag 0.33430(4) 0.24805(3) 0.77085(3) 0.07331(13) Uani 1 1 d . .
Ag24 Ag 0.35277(3) 0.26289(3) 0.61879(3) 0.06775(12) Uani 1 1 d . .
Ag25 Ag 0.53850(4) 0.22779(3) 0.64448(3) 0.07213(13) Uani 1 1 d . .
Ag26 Ag 0.53113(4) 0.09460(4) 0.75739(3) 0.07718(14) Uani 1 1 d . .
Ag27 Ag 0.42328(3) 0.03947(3) 0.74868(3) 0.06415(11) Uani 1 1 d . .
Ag28 Ag 0.65849(4) 0.06073(3) 0.18967(3) 0.07010(13) Uani 1 1 d . .
Ag29 Ag 0.18633(4) 0.03112(3) 0.79237(3) 0.07453(14) Uani 1 1 d . .
Ag30 Ag 0.49036(3) -0.28943(3) 0.48370(3) 0.06361(11) Uani 1 1 d . .
Ag31 Ag 0.20328(3) 0.18385(3) 0.80402(3) 0.06376(11) Uani 1 1 d . .
B1 B 0.9926(5) 0.2804(5) 0.1969(4) 0.0683(19) Uani 1 1 d . .
C1 C 1.0321(4) 0.1899(4) 0.1664(3) 0.0712(18) Uani 1 1 d . U
C2 C 1.0773(3) 0.1409(4) 0.1931(4) 0.077(2) Uani 1 1 d . U
H2 H 1.0861 0.1571 0.2265 0.093 Uiso 1 1 calc R U
C3 C 1.1112(4) 0.0660(4) 0.1713(3) 0.0743(19) Uani 1 1 d . .
H3 H 1.1435 0.0316 0.1892 0.089 Uiso 1 1 calc R U
C4 C 1.0965(5) 0.0433(4) 0.1230(4) 0.078(2) Uani 1 1 d . .
H4 H 1.1182 -0.0068 0.1084 0.093 Uiso 1 1 calc R U
C5 C 1.0504(4) 0.0937(3) 0.0961(4) 0.0703(18) Uani 1 1 d . .
H5 H 1.0418 0.0777 0.0625 0.084 Uiso 1 1 calc R U
C6 C 1.0167(5) 0.1676(4) 0.1180(4) 0.081(2) Uani 1 1 d . .
H6 H 0.9840 0.2023 0.1005 0.097 Uiso 1 1 calc R U
C7 C 1.0637(4) 0.3024(4) 0.1634(3) 0.0612(15) Uani 1 1 d . .
C8 C 1.1449(5) 0.2510(4) 0.1350(4) 0.0741(18) Uani 1 1 d . .
H8 H 1.1613 0.2013 0.1320 0.089 Uiso 1 1 calc R U
C9 C 1.2040(4) 0.2693(4) 0.1106(3) 0.0639(15) Uani 1 1 d . .
H9 H 1.2597 0.2333 0.0915 0.077 Uiso 1 1 calc R U
C10 C 1.1775(4) 0.3437(5) 0.1154(3) 0.0673(17) Uani 1 1 d . .
H10 H 1.2162 0.3580 0.0989 0.081 Uiso 1 1 calc R U
C11 C 1.0968(5) 0.3956(5) 0.1436(3) 0.0740(18) Uani 1 1 d . .
H11 H 1.0799 0.4455 0.1468 0.089 Uiso 1 1 calc R U
C12 C 1.0402(3) 0.3750(4) 0.1674(3) 0.0611(15) Uani 1 1 d . .
H12 H 0.9844 0.4111 0.1869 0.073 Uiso 1 1 calc R U
C13 C 0.9470(3) 0.3030(4) 0.2808(3) 0.0560(13) Uani 1 1 d . .
C14 C 0.9045(4) 0.2700(4) 0.3183(3) 0.0658(15) Uani 1 1 d . .
H14 H 0.9027 0.2355 0.2947 0.079 Uiso 1 1 calc R U
C15 C 0.8649(6) 0.2877(5) 0.3899(4) 0.085(2) Uani 1 1 d . .
H15 H 0.8356 0.2657 0.4150 0.102 Uiso 1 1 calc R U
C16 C 0.8682(5) 0.3373(3) 0.4244(4) 0.0693(17) Uani 1 1 d . .
H16 H 0.8410 0.3495 0.4733 0.083 Uiso 1 1 calc R U
C17 C 0.9111(5) 0.3691(3) 0.3880(4) 0.0661(17) Uani 1 1 d . .
H17 H 0.9132 0.4033 0.4118 0.079 Uiso 1 1 calc R U
C18 C 0.9518(3) 0.3506(3) 0.3151(3) 0.0546(12) Uani 1 1 d . .
H18 H 0.9826 0.3714 0.2901 0.066 Uiso 1 1 calc R U
C19 C 0.9246(4) 0.3215(4) 0.1676(3) 0.0718(18) Uani 1 1 d . .
C20 C 0.9474(6) 0.3357(4) 0.1001(5) 0.087(2) Uani 1 1 d . .
H20 H 1.0018 0.3219 0.0704 0.104 Uiso 1 1 calc R U
C21 C 0.8916(5) 0.3684(5) 0.0794(5) 0.109(4) Uani 1 1 d . .
H21 H 0.9058 0.3801 0.0354 0.131 Uiso 1 1 calc R U
C22 C 0.8115(6) 0.3861(5) 0.1219(4) 0.086(2) Uani 1 1 d . .
H22 H 0.7722 0.4093 0.1055 0.104 Uiso 1 1 d R U
C23 C 0.7879(5) 0.3725(5) 0.1872(4) 0.081(2) Uani 1 1 d . .
H23 H 0.7341 0.3840 0.2155 0.097 Uiso 1 1 calc DR U
C24 C 0.8461(5) 0.3411(5) 0.2103(5) 0.083(2) Uani 1 1 d . .
H24 H 0.8310 0.3335 0.2558 0.100 Uiso 1 1 calc R U
C25 C 0.1049(4) -0.0669(5) 0.6771(5) 0.079(2) Uani 1 1 d . .
C26 C 0.0370(4) 0.0088(4) 0.7184(4) 0.077(2) Uani 1 1 d . .
H26A H -0.0149 0.0133 0.7314 0.116 Uiso 1 1 calc R U
H26B H 0.0420 0.0441 0.6907 0.116 Uiso 1 1 calc R U
H26C H 0.0400 0.0182 0.7600 0.116 Uiso 1 1 calc R U
C27 C 0.1304(5) -0.1097(6) 0.7256(5) 0.096(3) Uani 1 1 d . .
H27A H 0.1435 -0.1592 0.7136 0.144 Uiso 1 1 calc R U
H27B H 0.0863 -0.0868 0.7727 0.144 Uiso 1 1 calc R U
H27C H 0.1781 -0.1110 0.7222 0.144 Uiso 1 1 calc R U
C28 C 0.0758(5) -0.0988(4) 0.6475(4) 0.0747(19) Uani 1 1 d . .
H28A H 0.0253 -0.0605 0.6489 0.112 Uiso 1 1 calc R U
H28B H 0.0661 -0.1334 0.6738 0.112 Uiso 1 1 calc R U
H28C H 0.1163 -0.1240 0.5997 0.112 Uiso 1 1 calc R U
C29 C 0.3607(5) -0.3335(4) 0.4161(4) 0.0722(17) Uani 1 1 d . .
C30 C 0.3563(5) -0.3817(4) 0.4725(5) 0.081(2) Uani 1 1 d . .
H30A H 0.3308 -0.4075 0.4686 0.122 Uiso 1 1 calc R U
H30B H 0.3244 -0.3502 0.5185 0.122 Uiso 1 1 calc R U
H30C H 0.4110 -0.4168 0.4651 0.122 Uiso 1 1 calc R U
C31 C 0.2844(5) -0.2910(5) 0.4118(5) 0.0780(19) Uani 1 1 d . .
H31A H 0.2417 -0.2561 0.4556 0.117 Uiso 1 1 calc R U
H31B H 0.2688 -0.3238 0.4024 0.117 Uiso 1 1 calc R U
H31C H 0.2922 -0.2648 0.3747 0.117 Uiso 1 1 calc R U
C32 C 0.4343(6) -0.3896(4) 0.3471(4) 0.082(2) Uani 1 1 d . .
H32A H 0.4374 -0.3652 0.3085 0.123 Uiso 1 1 calc R U
H32B H 0.4269 -0.4294 0.3398 0.123 Uiso 1 1 calc R U
H32C H 0.4845 -0.4089 0.3501 0.123 Uiso 1 1 calc R U
C33 C 0.2514(5) 0.4552(4) 0.3964(5) 0.081(2) Uani 1 1 d . .
C34 C 0.1589(5) 0.4983(5) 0.4340(6) 0.102(3) Uani 1 1 d . .
H34A H 0.1396 0.5115 0.4834 0.153 Uiso 1 1 calc R U
H34B H 0.1392 0.4685 0.4261 0.153 Uiso 1 1 calc R U
H34C H 0.1387 0.5424 0.4166 0.153 Uiso 1 1 calc R U
C35 C 0.2719(5) 0.5092(4) 0.4100(5) 0.081(2) Uani 1 1 d . .
H35A H 0.2396 0.5554 0.4005 0.122 Uiso 1 1 calc R U
H35B H 0.3294 0.4906 0.3801 0.122 Uiso 1 1 calc R U
H35C H 0.2600 0.5166 0.4582 0.122 Uiso 1 1 calc R U
C36 C 0.2638(6) 0.4565(5) 0.3240(5) 0.090(2) Uani 1 1 d . .
H36A H 0.2534 0.4217 0.3093 0.135 Uiso 1 1 calc R U
H36B H 0.3196 0.4433 0.2933 0.135 Uiso 1 1 calc R U
H36C H 0.2265 0.5053 0.3221 0.135 Uiso 1 1 calc R U
C37 C 0.4526(5) 0.2795(5) 0.8233(4) 0.084(2) Uani 1 1 d . .
C38 C 0.4109(6) 0.2663(7) 0.8964(5) 0.114(4) Uani 1 1 d . .
H38A H 0.3588 0.2736 0.9049 0.171 Uiso 1 1 calc R U
H38B H 0.4022 0.3006 0.9314 0.171 Uiso 1 1 calc R U
H38C H 0.4456 0.2166 0.8984 0.171 Uiso 1 1 calc R U
C39 C 0.5454(6) 0.2581(6) 0.7967(6) 0.109(3) Uani 1 1 d . .
H39A H 0.5462 0.2917 0.8246 0.164 Uiso 1 1 calc R U
H39B H 0.5688 0.2611 0.7484 0.164 Uiso 1 1 calc R U
H39C H 0.5770 0.2085 0.8010 0.164 Uiso 1 1 calc R U
C40 C 0.4006(5) 0.3573(5) 0.8218(5) 0.103(3) Uani 1 1 d . .
H40A H 0.4205 0.3864 0.8309 0.154 Uiso 1 1 calc R U
H40B H 0.3447 0.3764 0.8571 0.154 Uiso 1 1 calc R U
H40C H 0.4029 0.3596 0.7765 0.154 Uiso 1 1 calc R U
C41 C 0.1427(5) 0.2655(5) 0.3560(5) 0.0778(19) Uani 1 1 d . .
C42 C 0.0592(7) 0.3312(4) 0.4100(5) 0.100(3) Uani 1 1 d . .
H42A H 0.0423 0.3724 0.3882 0.151 Uiso 1 1 calc R U
H42B H 0.0646 0.3452 0.4485 0.151 Uiso 1 1 calc R U
H42C H 0.0187 0.3172 0.4270 0.151 Uiso 1 1 calc R U
C43 C 0.1796(7) 0.2832(4) 0.2903(5) 0.101(3) Uani 1 1 d . .
H43A H 0.1562 0.2807 0.2614 0.151 Uiso 1 1 calc R U
H43B H 0.2380 0.2483 0.2668 0.151 Uiso 1 1 calc R U
H43C H 0.1694 0.3322 0.2987 0.151 Uiso 1 1 calc R U
C44 C 0.1076(4) 0.2216(4) 0.3501(4) 0.0692(17) Uani 1 1 d . .
H44A H 0.1501 0.1772 0.3144 0.104 Uiso 1 1 calc R U
H44B H 0.0644 0.2501 0.3379 0.104 Uiso 1 1 calc R U
H44C H 0.0857 0.2089 0.3942 0.104 Uiso 1 1 calc R U
C45 C 0.0555(6) 0.3981(5) 0.6406(5) 0.095(3) Uani 1 1 d . U
C46 C 0.0273(6) 0.4779(5) 0.6741(6) 0.124(4) Uani 1 1 d . .
H46A H -0.0318 0.5073 0.6989 0.186 Uiso 1 1 calc R U
H46B H 0.0477 0.5006 0.6377 0.186 Uiso 1 1 calc R U
H46C H 0.0489 0.4743 0.7061 0.186 Uiso 1 1 calc R U
C47 C 0.0380(6) 0.3993(5) 0.5839(5) 0.096(3) Uani 1 1 d . U
H47A H -0.0206 0.4252 0.6014 0.144 Uiso 1 1 calc R U
H47B H 0.0623 0.3494 0.5606 0.144 Uiso 1 1 calc R U
H47C H 0.0604 0.4239 0.5514 0.144 Uiso 1 1 calc R U
C48 C -0.0017(6) 0.3858(5) 0.7023(5) 0.110(3) Uani 1 1 d . .
H48A H 0.0242 0.3342 0.7031 0.165 Uiso 1 1 calc R U
H48B H -0.0513 0.4013 0.6992 0.165 Uiso 1 1 calc R U
H48C H -0.0150 0.4140 0.7445 0.165 Uiso 1 1 calc R U
C49 C -0.0502(5) 0.2228(5) 0.6102(5) 0.089(2) Uani 1 1 d . .
C50 C -0.0946(5) 0.3040(4) 0.6232(4) 0.089(3) Uani 1 1 d . .
H50A H -0.1506 0.3240 0.6590 0.133 Uiso 1 1 calc R U
H50B H -0.0942 0.3194 0.5807 0.133 Uiso 1 1 calc R U
H50C H -0.0682 0.3217 0.6384 0.133 Uiso 1 1 calc R U
C51 C -0.0485(4) 0.1909(5) 0.5512(5) 0.087(2) Uani 1 1 d . .
H51A H -0.1039 0.2120 0.5584 0.130 Uiso 1 1 calc R U
H51B H -0.0233 0.1383 0.5467 0.130 Uiso 1 1 calc R U
H51C H -0.0173 0.2013 0.5091 0.130 Uiso 1 1 calc R U
C52 C -0.0882(5) 0.1980(6) 0.6751(6) 0.126(5) Uani 1 1 d . .
H52A H -0.0454 0.1596 0.6835 0.189 Uiso 1 1 calc R U
H52B H -0.1188 0.1794 0.6684 0.189 Uiso 1 1 calc R U
H52C H -0.1245 0.2392 0.7147 0.189 Uiso 1 1 calc R U
C53 C 0.3138(6) 0.4431(5) 0.6419(5) 0.091(2) Uani 1 1 d . .
C54 C 0.3226(5) 0.5055(4) 0.6038(4) 0.081(2) Uani 1 1 d . .
H54A H 0.3799 0.4876 0.5736 0.122 Uiso 1 1 calc R U
H54B H 0.2994 0.5484 0.6382 0.122 Uiso 1 1 calc R U
H54C H 0.2939 0.5184 0.5764 0.122 Uiso 1 1 calc R U
C55 C 0.2229(6) 0.4674(5) 0.6859(5) 0.100(3) Uani 1 1 d . .
H55A H 0.2149 0.4502 0.7287 0.151 Uiso 1 1 calc R U
H55B H 0.2074 0.4469 0.6599 0.151 Uiso 1 1 calc R U
H55C H 0.1894 0.5205 0.6966 0.151 Uiso 1 1 calc R U
C56 C 0.3448(6) 0.4167(4) 0.6922(5) 0.099(3) Uani 1 1 d . .
H56A H 0.3527 0.3684 0.6961 0.149 Uiso 1 1 calc R U
H56B H 0.3056 0.4502 0.7372 0.149 Uiso 1 1 calc R U
H56C H 0.3964 0.4140 0.6764 0.149 Uiso 1 1 calc R U
C57 C 0.0101(4) 0.2020(4) 0.8531(4) 0.0735(18) Uani 1 1 d . U
C58 C -0.0336(4) 0.1633(5) 0.8535(5) 0.091(3) Uani 1 1 d . .
H58A H -0.0240 0.1511 0.8067 0.136 Uiso 1 1 calc R U
H58B H -0.0917 0.1952 0.8837 0.136 Uiso 1 1 calc R U
H58C H -0.0131 0.1188 0.8702 0.136 Uiso 1 1 calc R U
C59 C 0.0194(6) 0.1910(6) 0.9174(5) 0.100(3) Uani 1 1 d . U
H59A H -0.0340 0.2133 0.9578 0.149 Uiso 1 1 calc R U
H59B H 0.0481 0.2136 0.9209 0.149 Uiso 1 1 calc R U
H59C H 0.0503 0.1390 0.9154 0.149 Uiso 1 1 calc R U
C60 C -0.0374(5) 0.2817(4) 0.8588(4) 0.088(3) Uani 1 1 d . .
H60A H -0.0067 0.3033 0.8595 0.133 Uiso 1 1 calc R U
H60B H -0.0888 0.3036 0.9013 0.133 Uiso 1 1 calc R U
H60C H -0.0479 0.2907 0.8192 0.133 Uiso 1 1 calc R U
C61 C 0.3839(6) 0.0168(5) 0.1335(5) 0.101(3) Uani 1 1 d . U
C62 C 0.3620(7) 0.0896(7) 0.1121(6) 0.151(6) Uani 1 1 d . .
H62A H 0.3037 0.1187 0.1281 0.227 Uiso 1 1 calc R U
H62B H 0.3908 0.0811 0.0619 0.227 Uiso 1 1 calc R U
H62C H 0.3777 0.1156 0.1325 0.227 Uiso 1 1 calc R U
C63 C 0.4576(7) -0.0518(5) 0.0769(5) 0.112(4) Uani 1 1 d . .
H63A H 0.4472 -0.0548 0.0383 0.168 Uiso 1 1 calc R U
H63B H 0.4661 -0.0951 0.0959 0.168 Uiso 1 1 calc R U
H63C H 0.5059 -0.0486 0.0609 0.168 Uiso 1 1 calc R U
C64 C 0.3170(7) 0.0030(6) 0.1496(6) 0.106(3) Uani 1 1 d . U
H64A H 0.2873 0.0298 0.1247 0.159 Uiso 1 1 calc R U
H64B H 0.2802 0.0192 0.1991 0.159 Uiso 1 1 calc R U
H64C H 0.3399 -0.0490 0.1353 0.159 Uiso 1 1 calc R U
C65 C 0.5868(5) 0.3431(4) 0.3480(5) 0.081(2) Uani 1 1 d . U
C66 C 0.5740(6) 0.3558(5) 0.2874(5) 0.089(2) Uani 1 1 d . .
H66A H 0.6221 0.3190 0.2469 0.133 Uiso 1 1 calc R U
H66B H 0.5642 0.4041 0.2803 0.133 Uiso 1 1 calc R U
H66C H 0.5273 0.3530 0.2946 0.133 Uiso 1 1 calc R U
C67 C 0.6738(5) 0.3163(6) 0.3278(6) 0.107(3) Uani 1 1 d . U
H67B H 0.6859 0.3537 0.3109 0.128 Uiso 1 1 calc DR U
H67C H 0.7092 0.2721 0.2915 0.128 Uiso 1 1 calc R U
H67A H 0.6829 0.3059 0.3679 0.128 Uiso 1 1 calc R U
C68 C 0.5239(6) 0.4127(3) 0.4069(5) 0.095(3) Uani 1 1 d . .
H68A H 0.4832 0.4474 0.3943 0.142 Uiso 1 1 calc R U
H68B H 0.5514 0.4347 0.4141 0.142 Uiso 1 1 calc R U
H68C H 0.4975 0.3996 0.4494 0.142 Uiso 1 1 calc R U
C69 C 0.2008(5) -0.1213(5) 0.8837(5) 0.097(3) Uani 1 1 d . .
C70 C 0.1119(7) -0.0601(7) 0.9338(6) 0.132(5) Uani 1 1 d . .
H70A H 0.1018 -0.0615 0.9814 0.198 Uiso 1 1 calc R U
H70B H 0.0742 -0.0679 0.9262 0.198 Uiso 1 1 calc R U
H70C H 0.1041 -0.0128 0.9251 0.198 Uiso 1 1 calc R U
C71 C 0.2283(5) -0.1398(5) 0.9412(5) 0.089(2) Uani 1 1 d . .
H71A H 0.2854 -0.1783 0.9203 0.134 Uiso 1 1 calc R U
H71B H 0.1958 -0.1563 0.9756 0.134 Uiso 1 1 calc R U
H71C H 0.2207 -0.0964 0.9633 0.134 Uiso 1 1 calc R U
C72 C 0.1793(6) -0.1755(5) 0.8776(6) 0.107(3) Uani 1 1 d . .
H72A H 0.1542 -0.1845 0.9231 0.161 Uiso 1 1 calc R U
H72B H 0.2282 -0.2209 0.8468 0.161 Uiso 1 1 calc R U
H72C H 0.1412 -0.1570 0.8587 0.161 Uiso 1 1 calc R U
C73 C 0.4867(6) 0.2134(5) 0.1775(5) 0.103(3) Uani 1 1 d . .
C74 C 0.3964(7) 0.2543(8) 0.2105(7) 0.144(6) Uani 1 1 d . .
H74A H 0.3791 0.2286 0.1921 0.216 Uiso 1 1 calc R U
H74B H 0.3767 0.3030 0.2008 0.216 Uiso 1 1 calc R U
H74C H 0.3744 0.2584 0.2603 0.216 Uiso 1 1 calc R U
C75 C 0.5367(9) 0.1866(7) 0.1016(4) 0.123(4) Uani 1 1 d . .
H75A H 0.5062 0.2180 0.0790 0.185 Uiso 1 1 calc R U
H75B H 0.5505 0.1369 0.0891 0.185 Uiso 1 1 calc R U
H75C H 0.5864 0.1872 0.0868 0.185 Uiso 1 1 calc R U
C76 C 0.4952(6) 0.2749(6) 0.2022(5) 0.098(3) Uani 1 1 d . .
H76A H 0.4463 0.3070 0.2448 0.147 Uiso 1 1 calc R U
H76B H 0.5023 0.3029 0.1667 0.147 Uiso 1 1 calc R U
H76C H 0.5421 0.2530 0.2104 0.147 Uiso 1 1 calc R U
C77 C 0.1906(6) -0.0314(6) 0.3806(5) 0.094(3) Uani 1 1 d . .
C78 C 0.1412(6) 0.0132(9) 0.3475(6) 0.142(6) Uani 1 1 d . .
H78A H 0.1656 -0.0127 0.3003 0.214 Uiso 1 1 calc R U
H78B H 0.1390 0.0595 0.3468 0.214 Uiso 1 1 calc R U
H78C H 0.0864 0.0222 0.3736 0.214 Uiso 1 1 calc R U
C79 C 0.2679(5) -0.1028(4) 0.3342(5) 0.094(3) Uani 1 1 d . .
H79A H 0.2561 -0.1416 0.3375 0.141 Uiso 1 1 calc R U
H79B H 0.3089 -0.1152 0.3490 0.141 Uiso 1 1 calc R U
H79C H 0.2883 -0.0974 0.2865 0.141 Uiso 1 1 calc R U
C80 C 0.1476(5) -0.0620(4) 0.4397(5) 0.097(3) Uani 1 1 d . .
H80A H 0.1879 -0.1019 0.4495 0.146 Uiso 1 1 calc R U
H80B H 0.1209 -0.0797 0.4250 0.146 Uiso 1 1 calc R U
H80C H 0.1073 -0.0233 0.4813 0.146 Uiso 1 1 calc R U
C81 C 0.1267(6) 0.3798(5) 0.8929(5) 0.103(3) Uani 1 1 d D U
C82 C 0.1751(6) 0.4192(5) 0.8678(6) 0.109(3) Uani 1 1 d . U
H82A H 0.1390 0.4708 0.8901 0.163 Uiso 1 1 calc R U
H82B H 0.1975 0.4136 0.8178 0.163 Uiso 1 1 calc R U
H82C H 0.2193 0.3977 0.8798 0.163 Uiso 1 1 calc R U
C83 C 0.0462(6) 0.4222(5) 0.9005(6) 0.113(4) Uani 1 1 d D U
H83A H 0.0422 0.4612 0.8756 0.169 Uiso 1 1 calc R U
H83B H 0.0072 0.4431 0.9493 0.169 Uiso 1 1 calc R U
H83C H 0.0345 0.3910 0.8817 0.169 Uiso 1 1 calc R U
C84 C 0.1312(8) 0.3601(8) 0.9626(6) 0.134(5) Uani 1 1 d . .
H84A H 0.0994 0.3375 0.9840 0.201 Uiso 1 1 calc R U
H84B H 0.1094 0.4044 0.9943 0.201 Uiso 1 1 calc R U
H84C H 0.1876 0.3262 0.9517 0.201 Uiso 1 1 calc R U
C85 C 0.2784(5) 0.1037(5) 0.9225(4) 0.086(2) Uani 1 1 d . .
C86 C 0.3281(7) 0.0330(6) 0.9456(5) 0.109(3) Uani 1 1 d . .
H86A H 0.2921 0.0319 0.9911 0.163 Uiso 1 1 calc R U
H86B H 0.3723 0.0342 0.9474 0.163 Uiso 1 1 calc R U
H86C H 0.3503 -0.0104 0.9123 0.163 Uiso 1 1 calc R U
C87 C 0.2973(7) 0.1633(6) 0.9297(6) 0.108(3) Uani 1 1 d . .
H87A H 0.2764 0.1818 0.9784 0.163 Uiso 1 1 calc R U
H87B H 0.2715 0.2030 0.9097 0.163 Uiso 1 1 calc R U
H87C H 0.3558 0.1424 0.9054 0.163 Uiso 1 1 calc R U
C88 C 0.1892(6) 0.1342(6) 0.9755(4) 0.095(3) Uani 1 1 d . .
H88A H 0.1621 0.1866 0.9915 0.143 Uiso 1 1 calc R U
H88B H 0.1864 0.1108 1.0147 0.143 Uiso 1 1 calc R U
H88C H 0.1623 0.1244 0.9540 0.143 Uiso 1 1 calc R U
S1 S 0.15974(11) 0.33801(9) 0.62486(10) 0.0695(4) Uani 1 1 d . .
S2 S 0.18479(9) -0.05508(9) 0.60670(10) 0.0655(4) Uani 1 1 d . .
S3 S 0.22119(12) 0.20613(11) 0.38366(11) 0.0744(4) Uani 1 1 d . .
S4 S 0.05258(11) 0.18788(10) 0.59813(10) 0.0686(4) Uani 1 1 d . .
S5 S 0.21900(11) 0.01516(10) 0.41907(10) 0.0698(4) Uani 1 1 d . .
S6 S 0.51218(13) 0.14275(13) 0.22321(11) 0.0799(5) Uani 1 1 d . .
S7 S 0.39136(12) -0.27509(10) 0.44115(10) 0.0716(4) Uani 1 1 d . .
S8 S 0.19062(12) 0.30535(9) 0.82437(10) 0.0712(4) Uani 1 1 d . .
S9 S 0.55972(10) 0.27600(9) 0.38149(9) 0.0639(3) Uani 1 1 d . .
S10 S 0.29849(12) 0.36864(11) 0.41056(12) 0.0763(5) Uani 1 1 d . .
S11 S 0.11150(10) 0.15569(10) 0.78507(9) 0.0664(4) Uani 1 1 d . .
S12 S 0.46147(13) 0.21957(12) 0.75730(10) 0.0761(4) Uani 1 1 d . .
S13 S 0.24097(13) -0.08678(11) 0.81246(9) 0.0743(4) Uani 1 1 d . .
S14 S 0.35967(12) 0.36084(10) 0.57436(11) 0.0747(4) Uani 1 1 d . .
S15 S 0.29845(10) 0.07156(9) 0.84173(9) 0.0637(3) Uani 1 1 d . .
S16 S 0.33307(10) 0.17060(9) 0.67060(8) 0.0621(3) Uani 1 1 d . .
S17 S 0.25963(10) 0.08895(9) 0.54925(9) 0.0623(3) Uani 1 1 d . .
S18 S 0.39787(14) 0.01383(12) 0.20925(10) 0.0779(5) Uani 1 1 d . .
S19 S 0.38641(10) 0.20801(9) 0.46479(9) 0.0657(4) Uani 1 1 d . .
S20 S 0.44286(10) 0.01032(9) 0.34306(9) 0.0640(3) Uani 1 1 d . .
S21 S 0.56976(10) 0.14164(9) 0.52934(9) 0.0639(3) Uani 1 1 d . .
S22 S 0.36133(10) -0.04005(9) 0.67528(9) 0.0635(3) Uani 1 1 d . .

loop_
_atom_site_aniso_label
_atom_site_aniso_U_11
_atom_site_aniso_U_22
_atom_site_aniso_U_33
_atom_site_aniso_U_23
_atom_site_aniso_U_13
_atom_site_aniso_U_12
Ag1 0.0532(2) 0.0566(2) 0.0637(2) 0.00791(19) -0.0256(2) -0.02623(19)
Ag2 0.0603(2) 0.0647(3) 0.0658(3) 0.0106(2) -0.0286(2) -0.0329(2)
Ag3 0.0601(2) 0.0645(3) 0.0665(3) 0.0110(2) -0.0293(2) -0.0328(2)
Ag4 0.0577(2) 0.0611(2) 0.0646(3) 0.0100(2) -0.0269(2) -0.0308(2)
Ag5 0.0602(2) 0.0647(3) 0.0667(3) 0.0108(2) -0.0291(2) -0.0329(2)
Ag6 0.0588(2) 0.0631(3) 0.0673(3) 0.0123(2) -0.0302(2) -0.0311(2)
Ag7 0.0599(2) 0.0647(3) 0.0664(3) 0.0108(2) -0.0290(2) -0.0325(2)
Ag8 0.0532(2) 0.0633(3) 0.0710(3) 0.0145(2) -0.0279(2) -0.0312(2)
Ag9 0.0558(2) 0.0605(2) 0.0723(3) 0.0102(2) -0.0285(2) -0.0295(2)
Ag10 0.0708(3) 0.0688(3) 0.0850(3) 0.0236(3) -0.0425(3) -0.0366(3)
Ag11 0.0593(3) 0.0639(3) 0.0829(3) 0.0136(2) -0.0351(2) -0.0321(2)
Ag12 0.0620(3) 0.0669(3) 0.0814(3) 0.0170(2) -0.0381(2) -0.0328(2)
Ag13 0.0628(3) 0.0615(3) 0.0901(4) 0.0074(2) -0.0267(3) -0.0340(2)
Ag14 0.0686(3) 0.0579(3) 0.0734(3) 0.0055(2) -0.0278(2) -0.0249(2)
Ag15 0.0604(2) 0.0648(3) 0.0668(3) 0.0108(2) -0.0291(2) -0.0327(2)
Ag16 0.0641(3) 0.0596(3) 0.0873(3) 0.0161(2) -0.0348(3) -0.0315(2)
Ag17 0.0572(2) 0.0674(3) 0.0754(3) 0.0114(2) -0.0284(2) -0.0332(2)
Ag18 0.0735(3) 0.0788(3) 0.0785(3) 0.0194(3) -0.0446(3) -0.0397(3)
Ag19 0.0704(3) 0.0717(3) 0.0699(3) 0.0207(2) -0.0346(2) -0.0381(2)
Ag20 0.0674(3) 0.0730(3) 0.0921(4) 0.0245(3) -0.0358(3) -0.0395(3)
Ag21 0.0849(4) 0.0940(4) 0.0726(3) 0.0234(3) -0.0408(3) -0.0503(3)
Ag22 0.0732(3) 0.0694(3) 0.0651(3) 0.0068(2) -0.0205(2) -0.0397(3)
Ag23 0.0737(3) 0.0743(3) 0.0701(3) 0.0024(2) -0.0284(3) -0.0410(3)
Ag24 0.0656(3) 0.0597(3) 0.0736(3) 0.0090(2) -0.0302(2) -0.0315(2)
Ag25 0.0728(3) 0.0707(3) 0.0759(3) 0.0057(2) -0.0322(3) -0.0412(3)
Ag26 0.0838(4) 0.0896(4) 0.0790(3) 0.0197(3) -0.0466(3) -0.0524(3)
Ag27 0.0607(2) 0.0645(3) 0.0665(3) 0.0108(2) -0.0292(2) -0.0325(2)
Ag28 0.0818(3) 0.0736(3) 0.0624(3) 0.0181(2) -0.0313(2) -0.0480(3)
Ag29 0.0702(3) 0.0690(3) 0.0710(3) 0.0142(2) -0.0247(2) -0.0344(3)
Ag30 0.0598(2) 0.0647(3) 0.0658(3) 0.0109(2) -0.0289(2) -0.0323(2)
Ag31 0.0609(2) 0.0638(3) 0.0666(3) 0.0110(2) -0.0292(2) -0.0330(2)
B1 0.066(4) 0.097(6) 0.046(3) 0.009(3) -0.022(3) -0.049(4)
C1 0.056(3) 0.066(3) 0.045(3) 0.014(3) 0.007(2) -0.026(3)
C2 0.026(2) 0.093(5) 0.088(5) -0.011(4) -0.011(2) -0.025(3)
C3 0.051(3) 0.092(5) 0.048(3) 0.002(3) 0.009(2) -0.042(3)
C4 0.075(4) 0.063(4) 0.087(5) 0.019(3) -0.017(4) -0.048(3)
C5 0.061(3) 0.062(3) 0.088(4) 0.024(3) -0.014(3) -0.051(3)
C6 0.071(4) 0.067(4) 0.062(4) -0.004(3) 0.008(3) -0.040(3)
C7 0.067(3) 0.078(4) 0.034(2) -0.016(2) -0.010(2) -0.045(3)
C8 0.076(4) 0.071(4) 0.076(4) 0.000(3) -0.025(3) -0.046(4)
C9 0.068(4) 0.086(4) 0.040(2) -0.003(3) -0.017(2) -0.048(3)
C10 0.071(4) 0.116(5) 0.054(3) 0.040(3) -0.034(3) -0.072(4)
C11 0.082(5) 0.103(5) 0.052(3) 0.016(3) -0.023(3) -0.065(4)
C12 0.043(3) 0.076(4) 0.036(2) 0.002(2) 0.0085(19) -0.034(3)
C13 0.046(3) 0.088(4) 0.050(3) 0.015(3) -0.025(2) -0.044(3)
C14 0.073(4) 0.072(4) 0.052(3) 0.018(3) -0.017(3) -0.048(3)
C15 0.140(7) 0.116(6) 0.071(4) 0.057(4) -0.071(5) -0.101(6)
C16 0.088(4) 0.056(3) 0.068(4) 0.031(3) -0.050(4) -0.030(3)
C17 0.104(5) 0.044(3) 0.079(4) 0.027(3) -0.069(4) -0.036(3)
C18 0.035(2) 0.066(3) 0.061(3) 0.013(2) -0.026(2) -0.021(2)
C19 0.071(4) 0.100(5) 0.044(3) -0.010(3) -0.016(3) -0.052(4)
C20 0.104(6) 0.058(4) 0.095(5) 0.048(4) -0.047(5) -0.042(4)
C21 0.079(5) 0.080(5) 0.092(6) 0.058(5) -0.019(4) -0.010(4)
C22 0.090(5) 0.084(5) 0.079(5) 0.013(4) -0.030(4) -0.050(5)
C23 0.062(4) 0.083(5) 0.092(5) 0.019(4) -0.031(4) -0.038(4)
C24 0.080(5) 0.080(5) 0.080(5) -0.001(4) -0.027(4) -0.043(4)
C25 0.050(3) 0.084(5) 0.094(5) 0.024(4) -0.025(3) -0.037(3)
C26 0.055(3) 0.107(5) 0.078(4) 0.008(4) -0.009(3) -0.065(4)
C27 0.052(4) 0.118(7) 0.118(7) 0.052(6) -0.036(4) -0.050(4)
C28 0.098(5) 0.092(5) 0.073(4) 0.045(4) -0.040(4) -0.077(5)
C29 0.091(5) 0.077(4) 0.076(4) 0.024(3) -0.045(4) -0.058(4)
C30 0.077(4) 0.053(3) 0.106(6) 0.016(4) -0.045(4) -0.026(3)
C31 0.069(4) 0.088(5) 0.092(5) 0.038(4) -0.043(4) -0.047(4)
C32 0.107(6) 0.048(3) 0.073(4) 0.011(3) -0.036(4) -0.034(4)
C33 0.079(5) 0.060(4) 0.117(6) 0.011(4) -0.059(5) -0.033(3)
C34 0.070(5) 0.061(4) 0.134(8) 0.020(5) -0.031(5) -0.021(4)
C35 0.073(4) 0.066(4) 0.095(5) 0.018(4) -0.034(4) -0.034(4)
C36 0.085(5) 0.073(5) 0.090(6) 0.017(4) -0.034(5) -0.032(4)
C37 0.075(4) 0.081(5) 0.077(5) -0.014(4) -0.036(4) -0.025(4)
C38 0.073(5) 0.138(9) 0.082(6) 0.001(6) -0.043(5) -0.015(5)
C39 0.087(6) 0.125(8) 0.136(9) 0.029(7) -0.080(6) -0.045(6)
C40 0.075(5) 0.077(5) 0.102(6) -0.021(5) 0.002(5) -0.037(4)
C41 0.069(4) 0.086(5) 0.092(5) 0.034(4) -0.047(4) -0.042(4)
C42 0.155(9) 0.044(3) 0.096(6) 0.025(3) -0.089(6) -0.022(4)
C43 0.154(9) 0.063(4) 0.083(5) 0.033(4) -0.044(6) -0.066(5)
C44 0.042(3) 0.066(4) 0.066(4) -0.011(3) -0.014(3) -0.013(3)
C45 0.078(5) 0.073(5) 0.100(6) 0.008(4) -0.037(5) -0.021(4)
C46 0.073(5) 0.072(5) 0.127(9) -0.003(5) 0.002(5) -0.010(4)
C47 0.080(5) 0.094(6) 0.111(7) 0.022(5) -0.058(5) -0.032(5)
C48 0.073(5) 0.082(6) 0.086(6) -0.010(5) 0.003(4) -0.013(4)
C49 0.060(4) 0.084(5) 0.087(5) 0.015(4) -0.036(4) -0.012(4)
C50 0.071(4) 0.078(5) 0.053(3) 0.007(3) -0.013(3) -0.009(4)
C51 0.048(3) 0.090(5) 0.121(7) 0.013(5) -0.032(4) -0.040(4)
C52 0.058(4) 0.091(6) 0.140(9) -0.004(6) 0.021(5) -0.033(4)
C53 0.106(6) 0.076(5) 0.100(6) 0.007(4) -0.045(5) -0.057(5)
C54 0.081(5) 0.065(4) 0.079(4) -0.020(3) -0.028(4) -0.031(4)
C55 0.113(7) 0.081(5) 0.098(6) 0.011(5) -0.026(5) -0.064(5)
C56 0.112(7) 0.043(3) 0.115(7) 0.002(4) -0.046(6) -0.027(4)
C57 0.059(3) 0.078(4) 0.070(4) 0.031(3) -0.023(3) -0.034(3)
C58 0.035(3) 0.085(5) 0.127(7) -0.003(5) -0.030(4) -0.019(3)
C59 0.077(5) 0.114(7) 0.074(5) 0.016(5) -0.019(4) -0.040(5)
C60 0.099(6) 0.061(4) 0.048(3) -0.011(3) -0.014(3) -0.019(4)
C61 0.098(6) 0.080(5) 0.086(6) -0.003(4) -0.051(5) -0.013(5)
C62 0.083(6) 0.145(10) 0.118(9) 0.065(8) -0.037(6) 0.003(6)
C63 0.123(8) 0.076(5) 0.088(6) -0.005(5) -0.014(6) -0.048(6)
C64 0.113(7) 0.097(6) 0.116(8) 0.028(6) -0.078(7) -0.040(6)
C65 0.088(5) 0.064(4) 0.100(6) 0.017(4) -0.054(5) -0.038(4)
C66 0.092(6) 0.088(5) 0.085(5) 0.028(4) -0.037(5) -0.050(5)
C67 0.067(4) 0.110(7) 0.139(9) 0.024(6) -0.032(5) -0.057(5)
C68 0.103(6) 0.037(3) 0.111(6) 0.033(3) -0.036(5) -0.028(3)
C69 0.073(5) 0.080(5) 0.106(6) 0.041(5) -0.027(5) -0.032(4)
C70 0.087(7) 0.143(10) 0.091(7) 0.026(7) 0.004(5) -0.047(7)
C71 0.071(4) 0.081(5) 0.088(5) 0.033(4) -0.027(4) -0.031(4)
C72 0.099(6) 0.090(6) 0.128(8) 0.065(6) -0.052(6) -0.049(5)
C73 0.083(6) 0.078(5) 0.086(6) 0.016(4) -0.022(5) -0.015(4)
C74 0.080(6) 0.167(12) 0.164(12) 0.101(10) -0.048(7) -0.062(7)
C75 0.192(13) 0.127(9) 0.055(4) 0.024(5) -0.053(6) -0.091(9)
C76 0.108(7) 0.123(7) 0.087(5) 0.069(6) -0.051(5) -0.075(6)
C77 0.091(6) 0.113(7) 0.086(5) -0.008(5) -0.036(5) -0.060(5)
C78 0.064(5) 0.275(18) 0.091(6) 0.034(9) -0.035(5) -0.091(8)
C79 0.088(5) 0.072(4) 0.098(6) -0.002(4) -0.008(4) -0.054(4)
C80 0.070(4) 0.072(4) 0.101(6) -0.038(4) 0.004(4) -0.038(4)
C81 0.101(6) 0.085(6) 0.081(5) -0.006(4) -0.026(5) -0.034(5)
C82 0.102(7) 0.060(4) 0.108(7) -0.017(4) -0.038(6) -0.012(4)
C83 0.098(6) 0.067(5) 0.107(7) -0.019(5) -0.042(6) -0.002(4)
C84 0.136(10) 0.142(11) 0.101(8) 0.001(7) -0.072(8) -0.041(8)
C85 0.074(5) 0.105(6) 0.061(4) 0.004(4) -0.027(3) -0.038(4)
C86 0.128(8) 0.110(7) 0.091(6) 0.027(5) -0.076(6) -0.043(6)
C87 0.103(7) 0.126(8) 0.129(8) 0.020(7) -0.080(7) -0.059(6)
C88 0.089(6) 0.110(7) 0.068(4) -0.015(4) -0.023(4) -0.050(5)
S1 0.0619(9) 0.0565(8) 0.0787(10) 0.0092(7) -0.0284(8) -0.0267(7)
S2 0.0421(6) 0.0629(8) 0.0847(10) 0.0121(7) -0.0252(7) -0.0264(6)
S3 0.0748(10) 0.0755(10) 0.0875(12) 0.0269(9) -0.0497(10) -0.0397(9)
S4 0.0612(8) 0.0646(9) 0.0834(11) 0.0131(8) -0.0357(8) -0.0334(7)
S5 0.0627(9) 0.0718(10) 0.0813(11) 0.0109(8) -0.0377(8) -0.0357(8)
S6 0.0843(12) 0.0923(13) 0.0747(11) 0.0333(10) -0.0414(10) -0.0513(11)
S7 0.0716(10) 0.0704(10) 0.0739(10) 0.0037(8) -0.0306(8) -0.0401(8)
S8 0.0713(10) 0.0588(8) 0.0732(10) 0.0043(7) -0.0300(8) -0.0296(8)
S9 0.0600(8) 0.0647(8) 0.0670(9) 0.0099(7) -0.0295(7) -0.0325(7)
S10 0.0695(10) 0.0716(10) 0.0922(12) 0.0286(9) -0.0390(9) -0.0396(9)
S11 0.0504(7) 0.0659(9) 0.0715(9) 0.0087(7) -0.0234(7) -0.0267(7)
S12 0.0818(11) 0.0857(12) 0.0731(10) 0.0094(9) -0.0359(9) -0.0519(10)
S13 0.0830(11) 0.0718(10) 0.0607(9) 0.0164(7) -0.0200(8) -0.0471(9)
S14 0.0729(10) 0.0597(9) 0.0957(13) 0.0149(8) -0.0406(10) -0.0365(8)
S15 0.0600(8) 0.0635(8) 0.0652(8) 0.0093(7) -0.0274(7) -0.0321(7)
S16 0.0583(8) 0.0633(8) 0.0622(8) 0.0084(6) -0.0266(7) -0.0312(7)
S17 0.0598(8) 0.0625(8) 0.0681(9) 0.0136(7) -0.0313(7) -0.0331(7)
S18 0.0884(12) 0.0803(11) 0.0718(10) 0.0223(9) -0.0447(10) -0.0430(10)
S19 0.0610(8) 0.0642(9) 0.0740(9) 0.0159(7) -0.0324(7) -0.0335(7)
S20 0.0615(8) 0.0651(8) 0.0659(9) 0.0114(7) -0.0289(7) -0.0341(7)
S21 0.0618(8) 0.0654(8) 0.0650(8) 0.0111(7) -0.0300(7) -0.0332(7)
S22 0.0588(8) 0.0651(8) 0.0662(8) 0.0118(7) -0.0284(7) -0.0327(7)

loop_
_atom_type_symbol
_atom_type_description
_atom_type_scat_dispersion_real
_atom_type_scat_dispersion_imag
_atom_type_scat_source
C C 0.0033 0.0016 'International Tables Vol C Tables 4.2.6.8 and 6.1.1.4'
H H 0.0000 0.0000 'International Tables Vol C Tables 4.2.6.8 and 6.1.1.4'
B B 0.0013 0.0007 'International Tables Vol C Tables 4.2.6.8 and 6.1.1.4'
S S 0.1246 0.1234 'International Tables Vol C Tables 4.2.6.8 and 6.1.1.4'
Ag Ag -0.8971 1.1015 'International Tables Vol C Tables 4.2.6.8 and 6.1.1.4'

loop_
_geom_angle_atom_site_label_1
_geom_angle_atom_site_label_2
_geom_angle_atom_site_label_3
_geom_angle
_geom_angle_site_symmetry_1
_geom_angle_site_symmetry_3
S19 Ag1 S16 109.55(5) . .
S19 Ag1 Ag3 171.56(4) . .
S16 Ag1 Ag3 78.71(4) . .
S19 Ag1 Ag3 82.30(4) . 2_656
S16 Ag1 Ag3 168.15(4) . 2_656
Ag3 Ag1 Ag3 89.44(2) . 2_656
S19 Ag1 Ag2 116.26(4) . .
S16 Ag1 Ag2 113.04(4) . .
Ag3 Ag1 Ag2 60.102(18) . .
Ag3 Ag1 Ag2 59.687(18) 2_656 .
S19 Ag1 Ag2 114.10(4) . 2_656
S16 Ag1 Ag2 112.81(4) . 2_656
Ag3 Ag1 Ag2 59.596(17) . 2_656
Ag3 Ag1 Ag2 59.997(17) 2_656 2_656
Ag2 Ag1 Ag2 90.03(2) . 2_656
S19 Ag1 Ag6 54.03(4) . .
S16 Ag1 Ag6 124.61(4) . .
Ag3 Ag1 Ag6 123.11(2) . .
Ag3 Ag1 Ag6 62.228(18) 2_656 .
Ag2 Ag1 Ag6 63.015(17) . .
Ag2 Ag1 Ag6 122.15(2) 2_656 .
S19 Ag1 Ag7 120.45(4) . .
S16 Ag1 Ag7 52.36(4) . .
Ag3 Ag1 Ag7 62.837(18) . .
Ag3 Ag1 Ag7 121.90(2) 2_656 .
Ag2 Ag1 Ag7 122.92(2) . .
Ag2 Ag1 Ag7 61.945(17) 2_656 .
Ag6 Ag1 Ag7 173.66(2) . .
S19 Ag1 Ag5 53.14(4) . .
S16 Ag1 Ag5 125.09(4) . .
Ag3 Ag1 Ag5 120.99(2) . .
Ag3 Ag1 Ag5 61.510(18) 2_656 .
Ag2 Ag1 Ag5 121.18(2) . .
Ag2 Ag1 Ag5 61.403(18) 2_656 .
Ag6 Ag1 Ag5 88.99(2) . .
Ag7 Ag1 Ag5 89.26(2) . .
S19 Ag1 Ag4 123.96(4) . .
S16 Ag1 Ag4 52.71(4) . .
Ag3 Ag1 Ag4 62.155(18) . .
Ag3 Ag1 Ag4 121.24(2) 2_656 .
Ag2 Ag1 Ag4 61.563(17) . .
Ag2 Ag1 Ag4 121.74(2) 2_656 .
Ag6 Ag1 Ag4 90.468(19) . .
Ag7 Ag1 Ag4 90.90(2) . .
Ag5 Ag1 Ag4 176.38(2) . .
S19 Ag1 Ag24 68.22(4) . .
S16 Ag1 Ag24 47.41(4) . .
Ag3 Ag1 Ag24 118.52(2) . .
Ag3 Ag1 Ag24 142.27(2) 2_656 .
Ag2 Ag1 Ag24 155.35(2) . .
Ag2 Ag1 Ag24 110.73(2) 2_656 .
Ag6 Ag1 Ag24 112.42(2) . .
Ag7 Ag1 Ag24 61.284(17) . .
Ag5 Ag1 Ag24 81.668(19) . .
Ag4 Ag1 Ag24 95.239(19) . .
S17 Ag2 S21 109.45(5) . 2_656
S17 Ag2 Ag3 114.43(4) . 2_656
S21 Ag2 Ag3 114.22(4) 2_656 2_656
S17 Ag2 Ag3 114.32(4) . .
S21 Ag2 Ag3 113.95(4) 2_656 .
Ag3 Ag2 Ag3 89.41(2) 2_656 .
S17 Ag2 Ag1 80.43(4) . .
S21 Ag2 Ag1 170.12(4) 2_656 .
Ag3 Ag2 Ag1 59.984(18) 2_656 .
Ag3 Ag2 Ag1 59.766(18) . .
S17 Ag2 Ag1 170.40(4) . 2_656
S21 Ag2 Ag1 80.15(4) 2_656 2_656
Ag3 Ag2 Ag1 59.865(18) 2_656 2_656
Ag3 Ag2 Ag1 59.680(18) . 2_656
Ag1 Ag2 Ag1 89.97(2) . 2_656
S17 Ag2 Ag5 123.85(4) . 2_656
S21 Ag2 Ag5 53.47(4) 2_656 2_656
Ag3 Ag2 Ag5 121.21(2) 2_656 2_656
Ag3 Ag2 Ag5 61.390(18) . 2_656
Ag1 Ag2 Ag5 121.14(2) . 2_656
Ag1 Ag2 Ag5 61.345(17) 2_656 2_656
S17 Ag2 Ag4 53.13(4) . .
S21 Ag2 Ag4 123.63(4) 2_656 .
Ag3 Ag2 Ag4 121.67(2) 2_656 .
Ag3 Ag2 Ag4 62.098(18) . .
Ag1 Ag2 Ag4 61.698(17) . .
Ag1 Ag2 Ag4 121.76(2) 2_656 .
Ag5 Ag2 Ag4 89.86(2) 2_656 .
S17 Ag2 Ag7 124.78(4) . 2_656
S21 Ag2 Ag7 52.42(4) 2_656 2_656
Ag3 Ag2 Ag7 62.559(18) 2_656 2_656
Ag3 Ag2 Ag7 120.59(2) . 2_656
Ag1 Ag2 Ag7 122.54(2) . 2_656
Ag1 Ag2 Ag7 60.954(17) 2_656 2_656
Ag5 Ag2 Ag7 88.69(2) 2_656 2_656
Ag4 Ag2 Ag7 175.56(2) . 2_656
S17 Ag2 Ag6 53.74(4) . .
S21 Ag2 Ag6 125.55(4) 2_656 .
Ag3 Ag2 Ag6 61.324(18) 2_656 .
Ag3 Ag2 Ag6 119.99(2) . .
Ag1 Ag2 Ag6 60.233(17) . .
Ag1 Ag2 Ag6 121.19(2) 2_656 .
Ag5 Ag2 Ag6 177.41(2) 2_656 .
Ag4 Ag2 Ag6 89.05(2) . .
Ag7 Ag2 Ag6 92.23(2) 2_656 .
S17 Ag2 Ag15 69.75(4) . .
S21 Ag2 Ag15 46.70(4) 2_656 .
Ag3 Ag2 Ag15 110.97(2) 2_656 .
Ag3 Ag2 Ag15 155.92(2) . .
Ag1 Ag2 Ag15 141.49(2) . .
Ag1 Ag2 Ag15 118.97(2) 2_656 .
Ag5 Ag2 Ag15 96.05(2) 2_656 .
Ag4 Ag2 Ag15 113.12(2) . .
Ag7 Ag2 Ag15 62.890(17) 2_656 .
Ag6 Ag2 Ag15 82.232(19) . .
S22 Ag3 S20 112.70(5) . 2_656
S22 Ag3 Ag2 170.46(4) . 2_656
S20 Ag3 Ag2 76.83(4) 2_656 2_656
S22 Ag3 Ag1 113.70(4) . .
S20 Ag3 Ag1 112.83(4) 2_656 .
Ag2 Ag3 Ag1 60.539(18) 2_656 .
S22 Ag3 Ag1 113.90(4) . 2_656
S20 Ag3 Ag1 111.35(4) 2_656 2_656
Ag2 Ag3 Ag1 60.329(18) 2_656 2_656
Ag1 Ag3 Ag1 90.56(2) . 2_656
S22 Ag3 Ag2 79.87(4) . .
S20 Ag3 Ag2 167.40(4) 2_656 .
Ag2 Ag3 Ag2 90.59(2) 2_656 .
Ag1 Ag3 Ag2 60.132(18) . .
Ag1 Ag3 Ag2 60.326(18) 2_656 .
S22 Ag3 Ag5 53.16(4) . 2_656
S20 Ag3 Ag5 124.68(4) 2_656 2_656
Ag2 Ag3 Ag5 121.91(2) 2_656 2_656
Ag1 Ag3 Ag5 121.65(2) . 2_656
Ag1 Ag3 Ag5 61.600(17) 2_656 2_656
Ag2 Ag3 Ag5 61.536(18) . 2_656
S22 Ag3 Ag6 122.46(4) . 2_656
S20 Ag3 Ag6 52.22(4) 2_656 2_656
Ag2 Ag3 Ag6 62.711(18) 2_656 2_656
Ag1 Ag3 Ag6 123.25(2) . 2_656
Ag1 Ag3 Ag6 60.817(17) 2_656 2_656
Ag2 Ag3 Ag6 121.07(2) . 2_656
Ag5 Ag3 Ag6 88.29(2) 2_656 2_656
S22 Ag3 Ag4 52.99(4) . .
S20 Ag3 Ag4 126.33(4) 2_656 .
Ag2 Ag3 Ag4 122.08(2) 2_656 .
Ag1 Ag3 Ag4 61.549(17) . .
Ag1 Ag3 Ag4 121.66(2) 2_656 .
Ag2 Ag3 Ag4 61.358(18) . .
Ag5 Ag3 Ag4 89.538(19) 2_656 .
Ag6 Ag3 Ag4 175.12(2) 2_656 .
S22 Ag3 Ag7 123.70(4) . .
S20 Ag3 Ag7 53.58(4) 2_656 .
Ag2 Ag3 Ag7 61.510(18) 2_656 .
Ag1 Ag3 Ag7 60.788(18) . .
Ag1 Ag3 Ag7 121.84(2) 2_656 .
Ag2 Ag3 Ag7 120.90(2) . .
Ag5 Ag3 Ag7 176.29(2) 2_656 .
Ag6 Ag3 Ag7 92.42(2) 2_656 .
Ag4 Ag3 Ag7 89.48(2) . .
S22 Ag3 Ag27 72.15(4) . .
S20 Ag3 Ag27 47.98(4) 2_656 .
Ag2 Ag3 Ag27 116.42(2) 2_656 .
Ag1 Ag3 Ag27 109.30(2) . .
Ag1 Ag3 Ag27 155.31(2) 2_656 .
Ag2 Ag3 Ag27 142.46(2) . .
Ag5 Ag3 Ag27 115.36(2) 2_656 .
Ag6 Ag3 Ag27 95.29(2) 2_656 .
Ag4 Ag3 Ag27 81.694(18) . .
Ag7 Ag3 Ag27 60.956(17) . .
S16 Ag4 S17 119.88(5) . .
S16 Ag4 S22 115.07(5) . .
S17 Ag4 S22 117.54(5) . .
S16 Ag4 Ag2 112.08(4) . .
S17 Ag4 Ag2 55.64(4) . .
S22 Ag4 Ag2 78.30(4) . .
S16 Ag4 Ag1 56.57(4) . .
S17 Ag4 Ag1 78.83(4) . .
S22 Ag4 Ag1 110.87(4) . .
Ag2 Ag4 Ag1 56.739(16) . .
S16 Ag4 Ag3 77.31(4) . .
S17 Ag4 Ag3 111.32(4) . .
S22 Ag4 Ag3 55.37(4) . .
Ag2 Ag4 Ag3 56.544(16) . .
Ag1 Ag4 Ag3 56.297(16) . .
S16 Ag4 Ag8 163.95(4) . .
S17 Ag4 Ag8 75.06(4) . .
S22 Ag4 Ag8 49.07(4) . .
Ag2 Ag4 Ag8 70.240(18) . .
Ag1 Ag4 Ag8 126.79(2) . .
Ag3 Ag4 Ag8 92.106(19) . .
S16 Ag4 Ag9 77.13(4) . .
S17 Ag4 Ag9 48.86(4) . .
S22 Ag4 Ag9 166.38(4) . .
Ag2 Ag4 Ag9 91.69(2) . .
Ag1 Ag4 Ag9 69.900(18) . .
Ag3 Ag4 Ag9 126.01(2) . .
Ag8 Ag4 Ag9 118.91(2) . .
S16 Ag4 Ag17 115.98(4) . .
S17 Ag4 Ag17 59.70(4) . .
S22 Ag4 Ag17 117.42(4) . .
Ag2 Ag4 Ag17 112.07(2) . .
Ag1 Ag4 Ag17 126.52(2) . .
Ag3 Ag4 Ag17 166.17(2) . .
Ag8 Ag4 Ag17 75.682(18) . .
Ag9 Ag4 Ag17 57.726(16) . .
S16 Ag4 Ag31 58.67(4) . .
S17 Ag4 Ag31 135.77(4) . .
S22 Ag4 Ag31 97.09(4) . .
Ag2 Ag4 Ag31 167.06(2) . .
Ag1 Ag4 Ag31 115.21(2) . .
Ag3 Ag4 Ag31 110.86(2) . .
Ag8 Ag4 Ag31 115.92(2) . .
Ag9 Ag4 Ag31 94.590(19) . .
Ag17 Ag4 Ag31 80.817(18) . .
S22 Ag5 S19 120.36(6) 2_656 .
S22 Ag5 S21 118.18(5) 2_656 .
S19 Ag5 S21 115.76(6) . .
S22 Ag5 Ag3 56.03(4) 2_656 2_656
S19 Ag5 Ag3 81.15(4) . 2_656
S21 Ag5 Ag3 112.87(4) . 2_656
S22 Ag5 Ag1 112.09(4) 2_656 .
S19 Ag5 Ag1 56.13(4) . .
S21 Ag5 Ag1 79.45(4) . .
Ag3 Ag5 Ag1 56.893(17) 2_656 .
S22 Ag5 Ag2 78.76(4) 2_656 2_656
S19 Ag5 Ag2 112.95(4) . 2_656
S21 Ag5 Ag2 56.69(4) . 2_656
Ag3 Ag5 Ag2 57.076(17) 2_656 2_656
Ag1 Ag5 Ag2 57.254(17) . 2_656
S22 Ag5 Ag19 76.68(4) 2_656 .
S19 Ag5 Ag19 49.42(4) . .
S21 Ag5 Ag19 164.75(4) . .
Ag3 Ag5 Ag19 71.485(19) 2_656 .
Ag1 Ag5 Ag19 91.98(2) . .
Ag2 Ag5 Ag19 128.33(2) 2_656 .
S22 Ag5 Ag8 47.96(4) 2_656 2_656
S19 Ag5 Ag8 168.18(4) . 2_656
S21 Ag5 Ag8 75.47(4) . 2_656
Ag3 Ag5 Ag8 91.16(2) 2_656 2_656
Ag1 Ag5 Ag8 126.27(2) . 2_656
Ag2 Ag5 Ag8 69.248(18) 2_656 2_656
Ag19 Ag5 Ag8 119.59(2) . 2_656
S22 Ag5 Ag22 60.69(4) 2_656 .
S19 Ag5 Ag22 117.35(4) . .
S21 Ag5 Ag22 112.50(4) . .
Ag3 Ag5 Ag22 113.62(2) 2_656 .
Ag1 Ag5 Ag22 167.76(2) . .
Ag2 Ag5 Ag22 126.30(2) 2_656 .
Ag19 Ag5 Ag22 76.94(2) . .
Ag8 Ag5 Ag22 57.687(17) 2_656 .
S20 Ag6 S19 122.84(6) . .
S20 Ag6 S17 111.18(5) . .
S19 Ag6 S17 118.51(6) . .
S20 Ag6 Ag1 111.91(4) . .
S19 Ag6 Ag1 56.28(4) . .
S17 Ag6 Ag1 78.90(4) . .
S20 Ag6 Ag3 56.67(4) . 2_656
S19 Ag6 Ag3 80.40(4) . 2_656
S17 Ag6 Ag3 110.09(4) . 2_656
Ag1 Ag6 Ag3 56.955(16) . 2_656
S20 Ag6 Ag2 75.22(4) . .
S19 Ag6 Ag2 112.29(4) . .
S17 Ag6 Ag2 54.71(4) . .
Ag1 Ag6 Ag2 56.753(16) . .
Ag3 Ag6 Ag2 55.963(17) 2_656 .
S20 Ag6 Ag19 80.23(4) . .
S19 Ag6 Ag19 48.59(4) . .
S17 Ag6 Ag19 167.11(4) . .
Ag1 Ag6 Ag19 91.43(2) . .
Ag3 Ag6 Ag19 70.536(19) 2_656 .
Ag2 Ag6 Ag19 126.26(2) . .
S20 Ag6 Ag9 160.10(4) . .
S19 Ag6 Ag9 75.80(4) . .
S17 Ag6 Ag9 49.18(4) . .
Ag1 Ag6 Ag9 71.031(18) . .
Ag3 Ag6 Ag9 127.61(2) 2_656 .
Ag2 Ag6 Ag9 91.76(2) . .
Ag19 Ag6 Ag9 119.65(2) . .
S20 Ag6 Ag10 116.08(4) . .
S19 Ag6 Ag10 60.26(4) . .
S17 Ag6 Ag10 119.28(4) . .
Ag1 Ag6 Ag10 113.93(2) . .
Ag3 Ag6 Ag10 126.91(2) 2_656 .
Ag2 Ag6 Ag10 168.42(2) . .
Ag19 Ag6 Ag10 56.942(18) . .
Ag9 Ag6 Ag10 77.98(2) . .
S20 Ag6 Ag12 113.40(4) . .
S19 Ag6 Ag12 115.72(4) . .
S17 Ag6 Ag12 58.18(4) . .
Ag1 Ag6 Ag12 125.85(2) . .
Ag3 Ag6 Ag12 162.86(2) 2_656 .
Ag2 Ag6 Ag12 109.66(2) . .
Ag19 Ag6 Ag12 123.94(2) . .
Ag9 Ag6 Ag12 56.405(16) . .
Ag10 Ag6 Ag12 69.191(17) . .
S16 Ag7 S21 121.77(6) . .
S16 Ag7 S20 117.41(5) . 2_656
S21 Ag7 S20 113.36(5) . 2_656
S16 Ag7 Ag1 57.17(4) . .
S21 Ag7 Ag1 80.11(4) . .
S20 Ag7 Ag1 110.43(4) 2_656 .
S16 Ag7 Ag2 112.77(4) . 2_656
S21 Ag7 Ag2 56.68(4) . 2_656
S20 Ag7 Ag2 74.72(4) 2_656 2_656
Ag1 Ag7 Ag2 57.104(17) . 2_656
S16 Ag7 Ag3 77.42(4) . .
S21 Ag7 Ag3 111.87(4) . .
S20 Ag7 Ag3 55.54(4) 2_656 .
Ag1 Ag7 Ag3 56.375(16) . .
Ag2 Ag7 Ag3 55.929(17) 2_656 .
S16 Ag7 Ag27 74.63(4) . .
S21 Ag7 Ag27 161.51(4) . .
S20 Ag7 Ag27 48.15(4) 2_656 .
Ag1 Ag7 Ag27 105.48(2) . .
Ag2 Ag7 Ag27 111.07(2) 2_656 .
Ag3 Ag7 Ag27 60.542(17) . .
S16 Ag7 Ag24 48.45(4) . .
S21 Ag7 Ag24 78.36(4) . .
S20 Ag7 Ag24 165.76(4) 2_656 .
Ag1 Ag7 Ag24 62.185(17) . .
Ag2 Ag7 Ag24 107.64(2) 2_656 .
Ag3 Ag7 Ag24 113.54(2) . .
Ag27 Ag7 Ag24 119.97(2) . .
S16 Ag7 Ag15 168.18(4) . 2_656
S21 Ag7 Ag15 46.51(4) . 2_656
S20 Ag7 Ag15 71.96(4) 2_656 2_656
Ag1 Ag7 Ag15 113.89(2) . 2_656
Ag2 Ag7 Ag15 61.162(16) 2_656 2_656
Ag3 Ag7 Ag15 104.56(2) . 2_656
Ag27 Ag7 Ag15 116.67(2) . 2_656
Ag24 Ag7 Ag15 121.79(2) . 2_656
S16 Ag7 Ag25 117.34(4) . .
S21 Ag7 Ag25 57.01(4) . .
S20 Ag7 Ag25 116.14(4) 2_656 .
Ag1 Ag7 Ag25 125.65(2) . .
Ag2 Ag7 Ag25 110.56(2) 2_656 .
Ag3 Ag7 Ag25 164.36(2) . .
Ag27 Ag7 Ag25 126.02(2) . .
Ag24 Ag7 Ag25 76.66(2) . .
Ag15 Ag7 Ag25 59.916(17) 2_656 .
S16 Ag7 Ag26 116.18(4) . .
S21 Ag7 Ag26 113.89(4) . .
S20 Ag7 Ag26 57.76(4) 2_656 .
Ag1 Ag7 Ag26 163.93(2) . .
Ag2 Ag7 Ag26 122.85(2) 2_656 .
Ag3 Ag7 Ag26 109.06(2) . .
Ag27 Ag7 Ag26 58.746(18) . .
Ag24 Ag7 Ag26 126.42(2) . .
Ag15 Ag7 Ag26 74.517(19) 2_656 .
Ag25 Ag7 Ag26 70.285(19) . .
S16 Ag7 Ag23 56.49(4) . .
S21 Ag7 Ag23 120.44(4) . .
S20 Ag7 Ag23 116.00(4) 2_656 .
Ag1 Ag7 Ag23 110.48(2) . .
Ag2 Ag7 Ag23 166.95(2) 2_656 .
Ag3 Ag7 Ag23 122.65(2) . .
Ag27 Ag7 Ag23 74.734(19) . .
Ag24 Ag7 Ag23 60.074(18) . .
Ag15 Ag7 Ag23 127.74(2) 2_656 .
Ag25 Ag7 Ag23 72.397(19) . .
Ag26 Ag7 Ag23 70.21(2) . .
S22 Ag8 S2 177.40(6) . .
S22 Ag8 Ag4 54.26(4) . .
S2 Ag8 Ag4 127.56(4) . .
S22 Ag8 Ag22 64.60(4) . 2_656
S2 Ag8 Ag22 113.25(4) . 2_656
Ag4 Ag8 Ag22 118.04(2) . 2_656
S22 Ag8 Ag29 66.93(4) . .
S2 Ag8 Ag29 111.46(4) . .
Ag4 Ag8 Ag29 71.309(19) . .
Ag22 Ag8 Ag29 77.30(2) 2_656 .
S22 Ag8 Ag5 52.52(4) . 2_656
S2 Ag8 Ag5 128.24(4) . 2_656
Ag4 Ag8 Ag5 86.352(18) . 2_656
Ag22 Ag8 Ag5 62.455(17) 2_656 2_656
Ag29 Ag8 Ag5 116.62(2) . 2_656
S1 Ag9 S17 177.83(6) . .
S1 Ag9 Ag12 114.25(5) . .
S17 Ag9 Ag12 64.54(4) . .
S1 Ag9 Ag17 114.50(5) . .
S17 Ag9 Ag17 63.70(4) . .
Ag12 Ag9 Ag17 79.78(2) . .
S1 Ag9 Ag6 126.81(5) . .
S17 Ag9 Ag6 54.69(4) . .
Ag12 Ag9 Ag6 66.133(19) . .
Ag17 Ag9 Ag6 117.47(2) . .
S1 Ag9 Ag4 127.90(5) . .
S17 Ag9 Ag4 52.81(4) . .
Ag12 Ag9 Ag4 116.01(2) . .
Ag17 Ag9 Ag4 63.280(18) . .
Ag6 Ag9 Ag4 86.335(19) . .
S10 Ag10 S3 159.90(7) . .
S10 Ag10 S19 81.36(6) . .
S3 Ag10 S19 118.42(5) . .
S10 Ag10 Ag19 85.38(5) . .
S3 Ag10 Ag19 105.31(5) . .
S19 Ag10 Ag19 46.67(4) . .
S10 Ag10 Ag6 129.84(5) . .
S3 Ag10 Ag6 69.75(4) . .
S19 Ag10 Ag6 48.68(3) . .
Ag19 Ag10 Ag6 58.932(17) . .
S10 Ag10 Ag16 49.56(5) . .
S3 Ag10 Ag16 143.68(5) . .
S19 Ag10 Ag16 55.23(3) . .
Ag19 Ag10 Ag16 92.99(2) . .
Ag6 Ag10 Ag16 94.99(2) . .
S2 Ag11 S4 137.24(6) . .
S2 Ag11 S5 111.77(6) . .
S4 Ag11 S5 110.98(6) . .
S2 Ag11 S17 99.89(5) . .
S4 Ag11 S17 80.78(5) . .
S5 Ag11 S17 90.01(5) . .
S2 Ag11 Ag17 93.78(4) . .
S4 Ag11 Ag17 49.82(4) . .
S5 Ag11 Ag17 143.12(4) . .
S17 Ag11 Ag17 58.65(3) . .
S2 Ag11 Ag12 157.63(4) . .
S4 Ag11 Ag12 47.49(4) . .
S5 Ag11 Ag12 70.08(4) . .
S17 Ag11 Ag12 57.79(3) . .
Ag17 Ag11 Ag12 76.320(19) . .
S2 Ag11 Ag15 76.83(4) . .
S4 Ag11 Ag15 137.69(4) . .
S5 Ag11 Ag15 46.42(4) . .
S17 Ag11 Ag15 66.53(3) . .
Ag17 Ag11 Ag15 121.69(2) . .
Ag12 Ag11 Ag15 91.21(2) . .
S3 Ag12 S4 163.83(6) . .
S3 Ag12 S17 115.25(6) . .
S4 Ag12 S17 80.92(5) . .
S3 Ag12 Ag9 107.94(5) . .
S4 Ag12 Ag9 82.63(4) . .
S17 Ag12 Ag9 47.15(3) . .
S3 Ag12 Ag11 137.85(5) . .
S4 Ag12 Ag11 50.80(4) . .
S17 Ag12 Ag11 55.11(3) . .
Ag9 Ag12 Ag11 92.65(2) . .
S3 Ag12 Ag6 67.86(4) . .
S4 Ag12 Ag6 128.10(4) . .
S17 Ag12 Ag6 48.07(3) . .
Ag9 Ag12 Ag6 57.463(16) . .
Ag11 Ag12 Ag6 95.825(19) . .
S7 Ag13 S2 179.40(6) . .
S7 Ag13 Ag15 98.94(5) . .
S2 Ag13 Ag15 81.24(4) . .
S1 Ag14 S8 175.63(6) . .
S1 Ag14 Ag24 83.27(4) . .
S8 Ag14 Ag24 100.89(5) . .
S1 Ag14 Ag31 131.24(4) . .
S8 Ag14 Ag31 49.66(4) . .
Ag24 Ag14 Ag31 100.29(2) . .
S21 Ag15 S5 174.62(6) 2_656 .
S21 Ag15 Ag13 66.74(4) 2_656 .
S5 Ag15 Ag13 108.00(5) . .
S21 Ag15 Ag2 54.98(4) 2_656 .
S5 Ag15 Ag2 127.61(4) . .
Ag13 Ag15 Ag2 106.56(2) . .
S21 Ag15 Ag11 122.38(4) 2_656 .
S5 Ag15 Ag11 54.15(5) . .
Ag13 Ag15 Ag11 80.400(19) . .
Ag2 Ag15 Ag11 95.38(2) . .
S21 Ag15 Ag25 58.10(4) 2_656 2_656
S5 Ag15 Ag25 121.92(4) . 2_656
Ag13 Ag15 Ag25 69.587(19) . 2_656
Ag2 Ag15 Ag25 106.45(2) . 2_656
Ag11 Ag15 Ag25 146.72(2) . 2_656
S21 Ag15 Ag7 50.75(4) 2_656 2_656
S5 Ag15 Ag7 134.49(5) . 2_656
Ag13 Ag15 Ag7 113.34(2) . 2_656
Ag2 Ag15 Ag7 55.946(16) . 2_656
Ag11 Ag15 Ag7 150.16(2) . 2_656
Ag25 Ag15 Ag7 60.140(17) 2_656 2_656
S10 Ag16 S1 131.72(6) . .
S10 Ag16 S14 116.46(7) . .
S1 Ag16 S14 111.60(7) . .
S10 Ag16 S19 80.34(6) . .
S1 Ag16 S19 96.88(5) . .
S14 Ag16 S19 88.42(5) . .
S10 Ag16 Ag20 46.83(4) . .
S1 Ag16 Ag20 155.34(4) . .
S14 Ag16 Ag20 74.10(5) . .
S19 Ag16 Ag20 58.73(3) . .
S10 Ag16 Ag24 139.01(5) . .
S1 Ag16 Ag24 75.66(4) . .
S14 Ag16 Ag24 46.16(4) . .
S19 Ag16 Ag24 64.58(4) . .
Ag20 Ag16 Ag24 94.77(2) . .
S10 Ag16 Ag10 46.06(5) . .
S1 Ag16 Ag10 92.18(4) . .
S14 Ag16 Ag10 140.61(5) . .
S19 Ag16 Ag10 56.83(4) . .
Ag20 Ag16 Ag10 72.02(2) . .
Ag24 Ag16 Ag10 117.97(2) . .
S11 Ag17 S4 159.68(6) . .
S11 Ag17 S17 119.34(5) . .
S4 Ag17 S17 80.31(5) . .
S11 Ag17 Ag9 108.00(4) . .
S4 Ag17 Ag9 81.09(4) . .
S17 Ag17 Ag9 46.87(3) . .
S11 Ag17 Ag11 141.91(4) . .
S4 Ag17 Ag11 51.92(4) . .
S17 Ag17 Ag11 56.11(3) . .
Ag9 Ag17 Ag11 93.59(2) . .
S11 Ag17 Ag4 71.40(4) . .
S4 Ag17 Ag4 127.64(4) . .
S17 Ag17 Ag4 48.03(3) . .
Ag9 Ag17 Ag4 58.993(16) . .
Ag11 Ag17 Ag4 95.340(19) . .
S5 Ag18 S18 130.66(7) . .
S5 Ag18 S3 109.33(6) . .
S18 Ag18 S3 118.24(7) . .
S5 Ag18 S20 105.37(5) . .
S18 Ag18 S20 78.64(6) . .
S3 Ag18 S20 100.92(5) . .
S5 Ag18 Ag21 158.15(4) . .
S18 Ag18 Ag21 42.51(5) . .
S3 Ag18 Ag21 86.33(5) . .
S20 Ag18 Ag21 55.36(3) . .
S6 Ag19 S19 178.25(7) . .
S6 Ag19 Ag10 112.61(5) . .
S19 Ag19 Ag10 65.69(4) . .
S6 Ag19 Ag5 127.01(5) . .
S19 Ag19 Ag5 54.59(4) . .
Ag10 Ag19 Ag5 119.62(2) . .
S6 Ag19 Ag20 114.15(5) . .
S19 Ag19 Ag20 65.32(4) . .
Ag10 Ag19 Ag20 77.30(2) . .
Ag5 Ag19 Ag20 71.28(2) . .
S6 Ag19 Ag6 125.57(5) . .
S19 Ag19 Ag6 54.37(4) . .
Ag10 Ag19 Ag6 64.127(19) . .
Ag5 Ag19 Ag6 86.61(2) . .
Ag20 Ag19 Ag6 117.15(2) . .
S10 Ag20 S9 170.95(6) . .
S10 Ag20 Ag19 85.38(5) . .
S9 Ag20 Ag19 101.35(4) . .
S10 Ag20 Ag16 52.01(5) . .
S9 Ag20 Ag16 132.28(4) . .
Ag19 Ag20 Ag16 94.97(2) . .
S18 Ag21 S6 172.09(7) . .
S18 Ag21 S20 82.75(6) . .
S6 Ag21 S20 104.74(6) . .
S18 Ag21 Ag27 98.14(5) . 2_656
S6 Ag21 Ag27 85.37(5) . 2_656
S20 Ag21 Ag27 47.99(3) . 2_656
S18 Ag21 Ag18 49.36(5) . .
S6 Ag21 Ag18 137.30(5) . .
S20 Ag21 Ag18 54.93(3) . .
Ag27 Ag21 Ag18 98.88(2) 2_656 .
S9 Ag22 S13 161.03(6) . 2_656
S9 Ag22 Ag8 106.94(4) . 2_656
S13 Ag22 Ag8 85.03(5) 2_656 2_656
S9 Ag22 Ag5 69.20(4) . .
S13 Ag22 Ag5 129.67(4) 2_656 .
Ag8 Ag22 Ag5 59.859(17) 2_656 .
S9 Ag22 Ag28 142.29(4) . .
S13 Ag22 Ag28 48.82(5) 2_656 .
Ag8 Ag22 Ag28 91.38(2) 2_656 .
Ag5 Ag22 Ag28 94.03(2) . .
S12 Ag23 S8 157.71(6) . .
S12 Ag23 S16 117.54(6) . .
S8 Ag23 S16 84.68(5) . .
S12 Ag23 Ag24 102.82(5) . .
S8 Ag23 Ag24 94.02(5) . .
S16 Ag23 Ag24 45.92(3) . .
S12 Ag23 Ag7 69.90(5) . .
S8 Ag23 Ag7 132.23(4) . .
S16 Ag23 Ag7 47.66(3) . .
Ag24 Ag23 Ag7 57.627(17) . .
S14 Ag24 S16 174.85(6) . .
S14 Ag24 Ag14 107.59(5) . .
S16 Ag24 Ag14 67.25(4) . .
S14 Ag24 Ag7 132.77(5) . .
S16 Ag24 Ag7 51.84(4) . .
Ag14 Ag24 Ag7 115.19(2) . .
S14 Ag24 Ag1 128.30(5) . .
S16 Ag24 Ag1 55.16(4) . .
Ag14 Ag24 Ag1 106.29(2) . .
Ag7 Ag24 Ag1 56.531(16) . .
S14 Ag24 Ag16 51.82(5) . .
S16 Ag24 Ag16 125.80(4) . .
Ag14 Ag24 Ag16 80.68(2) . .
Ag7 Ag24 Ag16 151.97(2) . .
Ag1 Ag24 Ag16 97.86(2) . .
S14 Ag24 Ag23 120.32(5) . .
S16 Ag24 Ag23 58.35(4) . .
Ag14 Ag24 Ag23 68.98(2) . .
Ag7 Ag24 Ag23 62.299(18) . .
Ag1 Ag24 Ag23 107.76(2) . .
Ag16 Ag24 Ag23 144.52(2) . .
S12 Ag25 S7 156.78(6) . 2_656
S12 Ag25 S21 119.14(6) . .
S7 Ag25 S21 83.90(5) 2_656 .
S12 Ag25 Ag15 105.45(5) . 2_656
S7 Ag25 Ag15 92.79(4) 2_656 2_656
S21 Ag25 Ag15 45.35(3) . 2_656
S12 Ag25 Ag7 70.58(4) . .
S7 Ag25 Ag7 132.18(4) 2_656 .
S21 Ag25 Ag7 48.61(4) . .
Ag15 Ag25 Ag7 59.945(17) 2_656 .
S12 Ag25 Ag30 138.26(5) . 2_656
S7 Ag25 Ag30 51.03(5) 2_656 2_656
S21 Ag25 Ag30 55.67(4) . 2_656
Ag15 Ag25 Ag30 95.26(2) 2_656 2_656
Ag7 Ag25 Ag30 90.352(19) . 2_656
S12 Ag26 S18 159.59(7) . 2_656
S12 Ag26 S20 119.37(6) . 2_656
S18 Ag26 S20 81.04(6) 2_656 2_656
S12 Ag26 Ag27 104.22(5) . .
S18 Ag26 Ag27 89.85(5) 2_656 .
S20 Ag26 Ag27 46.22(3) 2_656 .
S12 Ag26 Ag7 70.17(5) . .
S18 Ag26 Ag7 130.24(5) 2_656 .
S20 Ag26 Ag7 49.20(3) 2_656 .
Ag27 Ag26 Ag7 58.168(16) . .
S15 Ag27 S20 171.78(6) . 2_656
S15 Ag27 Ag21 107.28(4) . 2_656
S20 Ag27 Ag21 65.78(4) 2_656 2_656
S15 Ag27 Ag3 124.52(4) . .
S20 Ag27 Ag3 56.01(4) 2_656 .
Ag21 Ag27 Ag3 104.74(2) 2_656 .
S15 Ag27 Ag7 133.84(4) . .
S20 Ag27 Ag7 54.23(4) 2_656 .
Ag21 Ag27 Ag7 116.24(2) 2_656 .
Ag3 Ag27 Ag7 58.501(17) . .
S15 Ag27 Ag26 121.64(4) . .
S20 Ag27 Ag26 61.49(4) 2_656 .
Ag21 Ag27 Ag26 71.46(2) 2_656 .
Ag3 Ag27 Ag26 110.95(2) . .
Ag7 Ag27 Ag26 63.086(18) . .
S15 Ag27 Ag28 49.96(4) . 2_656
S20 Ag27 Ag28 122.67(4) 2_656 2_656
Ag21 Ag27 Ag28 79.59(2) 2_656 2_656
Ag3 Ag27 Ag28 94.514(19) . 2_656
Ag7 Ag27 Ag28 150.60(2) . 2_656
Ag26 Ag27 Ag28 145.22(2) . 2_656
S13 Ag28 S6 131.19(7) 2_656 .
S13 Ag28 S15 118.44(6) 2_656 2_656
S6 Ag28 S15 110.31(6) . 2_656
S13 Ag28 S22 82.60(5) 2_656 2_656
S6 Ag28 S22 97.16(6) . 2_656
S15 Ag28 S22 88.15(5) 2_656 2_656
S13 Ag28 Ag29 47.85(5) 2_656 2_656
S6 Ag28 Ag29 158.47(5) . 2_656
S15 Ag28 Ag29 74.50(4) 2_656 2_656
S22 Ag28 Ag29 61.58(3) 2_656 2_656
S13 Ag28 Ag22 47.18(4) 2_656 .
S6 Ag28 Ag22 91.84(5) . .
S15 Ag28 Ag22 141.79(4) 2_656 .
S22 Ag28 Ag22 57.58(3) 2_656 .
Ag29 Ag28 Ag22 74.28(2) 2_656 .
S13 Ag28 Ag27 142.53(5) 2_656 2_656
S6 Ag28 Ag27 75.25(5) . 2_656
S15 Ag28 Ag27 44.43(4) 2_656 2_656
S22 Ag28 Ag27 66.11(3) 2_656 2_656
Ag29 Ag28 Ag27 97.16(2) 2_656 2_656
Ag22 Ag28 Ag27 119.88(2) . 2_656
S13 Ag29 S11 171.62(6) . .
S13 Ag29 Ag8 85.07(5) . .
S11 Ag29 Ag8 100.25(4) . .
S13 Ag29 Ag28 50.94(5) . 2_656
S11 Ag29 Ag28 134.38(4) . 2_656
Ag8 Ag29 Ag28 93.06(2) . 2_656
S14 Ag30 S7 130.58(6) 2_656 .
S14 Ag30 S9 107.14(6) 2_656 2_656
S7 Ag30 S9 117.25(6) . 2_656
S14 Ag30 S21 111.12(5) 2_656 2_656
S7 Ag30 S21 80.75(5) . 2_656
S9 Ag30 S21 101.92(5) 2_656 2_656
S14 Ag30 Ag25 99.52(5) 2_656 2_656
S7 Ag30 Ag25 47.22(5) . 2_656
S9 Ag30 Ag25 150.07(4) 2_656 2_656
S21 Ag30 Ag25 54.69(3) 2_656 2_656
S11 Ag31 S8 129.52(6) . .
S11 Ag31 S15 109.11(5) . .
S8 Ag31 S15 118.85(6) . .
S11 Ag31 S16 110.39(5) . .
S8 Ag31 S16 79.48(5) . .
S15 Ag31 S16 97.02(5) . .
S11 Ag31 Ag14 97.50(4) . .
S8 Ag31 Ag14 45.06(5) . .
S15 Ag31 Ag14 148.63(4) . .
S16 Ag31 Ag14 57.17(3) . .
S11 Ag31 Ag4 68.47(4) . .
S8 Ag31 Ag4 122.58(4) . .
S15 Ag31 Ag4 91.12(4) . .
S16 Ag31 Ag4 47.13(3) . .
Ag14 Ag31 Ag4 83.317(19) . .
C13 B1 C7 110.5(5) . .
C13 B1 C19 109.9(5) . .
C7 B1 C19 110.7(6) . .
C13 B1 C1 112.4(6) . .
C7 B1 C1 111.6(5) . .
C19 B1 C1 101.4(5) . .
C2 C1 C6 121.2(7) . .
C2 C1 B1 116.8(7) . .
C6 C1 B1 122.0(6) . .
C1 C2 C3 120.3(8) . .
C1 C2 H2 119.9 . .
C3 C2 H2 119.9 . .
C4 C3 C2 118.9(8) . .
C4 C3 H3 120.5 . .
C2 C3 H3 120.5 . .
C5 C4 C3 120.3(7) . .
C5 C4 H4 119.9 . .
C3 C4 H4 119.9 . .
C4 C5 C6 120.7(8) . .
C4 C5 H5 119.7 . .
C6 C5 H5 119.7 . .
C5 C6 C1 118.6(9) . .
C5 C6 H6 120.7 . .
C1 C6 H6 120.7 . .
C8 C7 C12 118.5(6) . .
C8 C7 B1 122.2(6) . .
C12 C7 B1 119.3(6) . .
C7 C8 C9 122.4(7) . .
C7 C8 H8 118.8 . .
C9 C8 H8 118.8 . .
C8 C9 C10 117.3(7) . .
C8 C9 H9 121.3 . .
C10 C9 H9 121.3 . .
C11 C10 C9 121.1(6) . .
C11 C10 H10 119.4 . .
C9 C10 H10 119.4 . .
C10 C11 C12 119.7(7) . .
C10 C11 H11 120.2 . .
C12 C11 H11 120.2 . .
C11 C12 C7 121.1(6) . .
C11 C12 H12 119.5 . .
C7 C12 H12 119.5 . .
C18 C13 C14 119.5(6) . .
C18 C13 B1 121.9(5) . .
C14 C13 B1 118.6(6) . .
C15 C14 C13 120.4(6) . .
C15 C14 H14 119.8 . .
C13 C14 H14 119.8 . .
C16 C15 C14 119.9(7) . .
C16 C15 H15 120.0 . .
C14 C15 H15 120.0 . .
C15 C16 C17 120.1(7) . .
C15 C16 H16 119.9 . .
C17 C16 H16 119.9 . .
C16 C17 C18 119.9(6) . .
C16 C17 H17 120.1 . .
C18 C17 H17 120.1 . .
C13 C18 C17 120.1(6) . .
C13 C18 H18 119.9 . .
C17 C18 H18 119.9 . .
C24 C19 C20 120.4(8) . .
C24 C19 B1 118.3(7) . .
C20 C19 B1 121.2(6) . .
C21 C20 C19 119.1(8) . .
C21 C20 H20 120.5 . .
C19 C20 H20 120.5 . .
C20 C21 C22 120.8(8) . .
C20 C21 H21 119.6 . .
C22 C21 H21 119.6 . .
C23 C22 C21 121.2(9) . .
C23 C22 H22 119.5 . .
C21 C22 H22 119.3 . .
C22 C23 C24 117.9(8) . .
C22 C23 H23 121.1 . .
C24 C23 H23 121.1 . .
C19 C24 C23 120.5(8) . .
C19 C24 H24 119.8 . .
C23 C24 H24 119.8 . .
C28 C25 C27 110.2(7) . .
C28 C25 C26 109.2(6) . .
C27 C25 C26 107.2(8) . .
C28 C25 S2 109.8(6) . .
C27 C25 S2 114.9(5) . .
C26 C25 S2 105.4(5) . .
C25 C26 H26A 109.5 . .
C25 C26 H26B 109.5 . .
H26A C26 H26B 109.5 . .
C25 C26 H26C 109.5 . .
H26A C26 H26C 109.5 . .
H26B C26 H26C 109.5 . .
C25 C27 H27A 109.5 . .
C25 C27 H27B 109.5 . .
H27A C27 H27B 109.5 . .
C25 C27 H27C 109.5 . .
H27A C27 H27C 109.5 . .
H27B C27 H27C 109.5 . .
C25 C28 H28A 109.5 . .
C25 C28 H28B 109.5 . .
H28A C28 H28B 109.5 . .
C25 C28 H28C 109.5 . .
H28A C28 H28C 109.5 . .
H28B C28 H28C 109.5 . .
C31 C29 C32 113.5(7) . .
C31 C29 C30 113.8(6) . .
C32 C29 C30 104.2(6) . .
C31 C29 S7 112.9(6) . .
C32 C29 S7 107.6(5) . .
C30 C29 S7 103.9(5) . .
C29 C30 H30A 109.5 . .
C29 C30 H30B 109.5 . .
H30A C30 H30B 109.5 . .
C29 C30 H30C 109.5 . .
H30A C30 H30C 109.5 . .
H30B C30 H30C 109.5 . .
C29 C31 H31A 109.5 . .
C29 C31 H31B 109.5 . .
H31A C31 H31B 109.5 . .
C29 C31 H31C 109.5 . .
H31A C31 H31C 109.5 . .
H31B C31 H31C 109.5 . .
C29 C32 H32A 109.5 . .
C29 C32 H32B 109.5 . .
H32A C32 H32B 109.5 . .
C29 C32 H32C 109.5 . .
H32A C32 H32C 109.5 . .
H32B C32 H32C 109.5 . .
C36 C33 C35 102.8(8) . .
C36 C33 C34 98.3(7) . .
C35 C33 C34 103.0(7) . .
C36 C33 S10 113.9(6) . .
C35 C33 S10 119.6(6) . .
C34 C33 S10 116.2(7) . .
C33 C34 H34A 109.5 . .
C33 C34 H34B 109.5 . .
H34A C34 H34B 109.5 . .
C33 C34 H34C 109.5 . .
H34A C34 H34C 109.5 . .
H34B C34 H34C 109.5 . .
C33 C35 H35A 109.5 . .
C33 C35 H35B 109.5 . .
H35A C35 H35B 109.5 . .
C33 C35 H35C 109.5 . .
H35A C35 H35C 109.5 . .
H35B C35 H35C 109.5 . .
C33 C36 H36A 109.5 . .
C33 C36 H36B 109.5 . .
H36A C36 H36B 109.5 . .
C33 C36 H36C 109.5 . .
H36A C36 H36C 109.5 . .
H36B C36 H36C 109.5 . .
C40 C37 C38 109.0(7) . .
C40 C37 C39 111.0(8) . .
C38 C37 C39 115.5(7) . .
C40 C37 S12 108.2(6) . .
C38 C37 S12 109.5(7) . .
C39 C37 S12 103.3(6) . .
C37 C38 H38A 109.5 . .
C37 C38 H38B 109.5 . .
H38A C38 H38B 109.5 . .
C37 C38 H38C 109.5 . .
H38A C38 H38C 109.5 . .
H38B C38 H38C 109.5 . .
C37 C39 H39A 109.5 . .
C37 C39 H39B 109.5 . .
H39A C39 H39B 109.5 . .
C37 C39 H39C 109.5 . .
H39A C39 H39C 109.5 . .
H39B C39 H39C 109.5 . .
C37 C40 H40A 109.5 . .
C37 C40 H40B 109.5 . .
H40A C40 H40B 109.5 . .
C37 C40 H40C 109.5 . .
H40A C40 H40C 109.5 . .
H40B C40 H40C 109.5 . .
C43 C41 C44 111.5(8) . .
C43 C41 C42 113.9(7) . .
C44 C41 C42 94.3(6) . .
C43 C41 S3 110.8(7) . .
C44 C41 S3 105.0(5) . .
C42 C41 S3 119.6(6) . .
C41 C42 H42A 109.5 . .
C41 C42 H42B 109.5 . .
H42A C42 H42B 109.5 . .
C41 C42 H42C 109.5 . .
H42A C42 H42C 109.5 . .
H42B C42 H42C 109.5 . .
C41 C43 H43A 109.5 . .
C41 C43 H43B 109.5 . .
H43A C43 H43B 109.5 . .
C41 C43 H43C 109.5 . .
H43A C43 H43C 109.5 . .
H43B C43 H43C 109.5 . .
C41 C44 H44A 109.5 . .
C41 C44 H44B 109.5 . .
H44A C44 H44B 109.5 . .
C41 C44 H44C 109.5 . .
H44A C44 H44C 109.5 . .
H44B C44 H44C 109.5 . .
C47 C45 C48 110.4(10) . .
C47 C45 C46 111.3(9) . .
C48 C45 C46 97.7(8) . .
C47 C45 S1 118.4(7) . .
C48 C45 S1 110.3(7) . .
C46 C45 S1 106.8(7) . .
C45 C46 H46A 109.5 . .
C45 C46 H46B 109.5 . .
H46A C46 H46B 109.5 . .
C45 C46 H46C 109.5 . .
H46A C46 H46C 109.5 . .
H46B C46 H46C 109.5 . .
C45 C47 H47A 109.5 . .
C45 C47 H47B 109.5 . .
H47A C47 H47B 109.5 . .
C45 C47 H47C 109.5 . .
H47A C47 H47C 109.5 . .
H47B C47 H47C 109.5 . .
C45 C48 H48A 109.5 . .
C45 C48 H48B 109.5 . .
H48A C48 H48B 109.5 . .
C45 C48 H48C 109.5 . .
H48A C48 H48C 109.5 . .
H48B C48 H48C 109.5 . .
C51 C49 C50 111.7(7) . .
C51 C49 C52 110.4(9) . .
C50 C49 C52 110.3(7) . .
C51 C49 S4 111.5(6) . .
C50 C49 S4 109.5(7) . .
C52 C49 S4 103.0(6) . .
C49 C50 H50A 109.5 . .
C49 C50 H50B 109.5 . .
H50A C50 H50B 109.5 . .
C49 C50 H50C 109.5 . .
H50A C50 H50C 109.5 . .
H50B C50 H50C 109.5 . .
C49 C51 H51A 109.5 . .
C49 C51 H51B 109.5 . .
H51A C51 H51B 109.5 . .
C49 C51 H51C 109.5 . .
H51A C51 H51C 109.5 . .
H51B C51 H51C 109.5 . .
C49 C52 H52A 109.5 . .
C49 C52 H52B 109.5 . .
H52A C52 H52B 109.5 . .
C49 C52 H52C 109.5 . .
H52A C52 H52C 109.5 . .
H52B C52 H52C 109.5 . .
C56 C53 C55 101.3(9) . .
C56 C53 C54 122.2(7) . .
C55 C53 C54 110.9(8) . .
C56 C53 S14 107.0(6) . .
C55 C53 S14 105.6(6) . .
C54 C53 S14 108.6(6) . .
C53 C54 H54A 109.5 . .
C53 C54 H54B 109.5 . .
H54A C54 H54B 109.5 . .
C53 C54 H54C 109.5 . .
H54A C54 H54C 109.5 . .
H54B C54 H54C 109.5 . .
C53 C55 H55A 109.5 . .
C53 C55 H55B 109.5 . .
H55A C55 H55B 109.5 . .
C53 C55 H55C 109.5 . .
H55A C55 H55C 109.5 . .
H55B C55 H55C 109.5 . .
C53 C56 H56A 109.5 . .
C53 C56 H56B 109.5 . .
H56A C56 H56B 109.5 . .
C53 C56 H56C 109.5 . .
H56A C56 H56C 109.5 . .
H56B C56 H56C 109.5 . .
C60 C57 C59 107.5(8) . .
C60 C57 C58 113.7(7) . .
C59 C57 C58 104.0(7) . .
C60 C57 S11 115.2(5) . .
C59 C57 S11 103.9(6) . .
C58 C57 S11 111.3(6) . .
C57 C58 H58A 109.5 . .
C57 C58 H58B 109.5 . .
H58A C58 H58B 109.5 . .
C57 C58 H58C 109.5 . .
H58A C58 H58C 109.5 . .
H58B C58 H58C 109.5 . .
C57 C59 H59A 109.5 . .
C57 C59 H59B 109.5 . .
H59A C59 H59B 109.5 . .
C57 C59 H59C 109.5 . .
H59A C59 H59C 109.5 . .
H59B C59 H59C 109.5 . .
C57 C60 H60A 109.5 . .
C57 C60 H60B 109.5 . .
H60A C60 H60B 109.5 . .
C57 C60 H60C 109.5 . .
H60A C60 H60C 109.5 . .
H60B C60 H60C 109.5 . .
C64 C61 C62 109.1(9) . .
C64 C61 C63 101.5(9) . .
C62 C61 C63 116.1(9) . .
C64 C61 S18 107.5(8) . .
C62 C61 S18 113.2(9) . .
C63 C61 S18 108.5(7) . .
C61 C62 H62A 109.5 . .
C61 C62 H62B 109.5 . .
H62A C62 H62B 109.5 . .
C61 C62 H62C 109.5 . .
H62A C62 H62C 109.5 . .
H62B C62 H62C 109.5 . .
C61 C63 H63A 109.5 . .
C61 C63 H63B 109.5 . .
H63A C63 H63B 109.5 . .
C61 C63 H63C 109.5 . .
H63A C63 H63C 109.5 . .
H63B C63 H63C 109.5 . .
C61 C64 H64A 109.5 . .
C61 C64 H64B 109.5 . .
H64A C64 H64B 109.5 . .
C61 C64 H64C 109.5 . .
H64A C64 H64C 109.5 . .
H64B C64 H64C 109.5 . .
C66 C65 C67 109.5(9) . .
C66 C65 C68 109.7(7) . .
C67 C65 C68 114.6(8) . .
C66 C65 S9 107.2(6) . .
C67 C65 S9 111.6(6) . .
C68 C65 S9 103.9(6) . .
C65 C66 H66A 109.5 . .
C65 C66 H66B 109.5 . .
H66A C66 H66B 109.5 . .
C65 C66 H66C 109.5 . .
H66A C66 H66C 109.5 . .
H66B C66 H66C 109.5 . .
C65 C67 H67B 109.5 . .
C65 C67 H67C 109.5 . .
H67B C67 H67C 109.5 . .
C65 C67 H67A 109.5 . .
H67B C67 H67A 109.5 . .
H67C C67 H67A 109.5 . .
C65 C68 H68A 109.5 . .
C65 C68 H68B 109.5 . .
H68A C68 H68B 109.5 . .
C65 C68 H68C 109.5 . .
H68A C68 H68C 109.5 . .
H68B C68 H68C 109.5 . .
C72 C69 C70 94.6(9) . .
C72 C69 C71 103.7(7) . .
C70 C69 C71 95.0(8) . .
C72 C69 S13 122.2(9) . .
C70 C69 S13 108.6(7) . .
C71 C69 S13 125.0(7) . .
C69 C70 H70A 109.5 . .
C69 C70 H70B 109.5 . .
H70A C70 H70B 109.5 . .
C69 C70 H70C 109.5 . .
H70A C70 H70C 109.5 . .
H70B C70 H70C 109.5 . .
C69 C71 H71A 109.5 . .
C69 C71 H71B 109.5 . .
H71A C71 H71B 109.5 . .
C69 C71 H71C 109.5 . .
H71A C71 H71C 109.5 . .
H71B C71 H71C 109.5 . .
C69 C72 H72A 109.5 . .
C69 C72 H72B 109.5 . .
H72A C72 H72B 109.5 . .
C69 C72 H72C 109.5 . .
H72A C72 H72C 109.5 . .
H72B C72 H72C 109.5 . .
C75 C73 C74 121.2(12) . .
C75 C73 C76 110.3(9) . .
C74 C73 C76 97.2(9) . .
C75 C73 S6 112.7(7) . .
C74 C73 S6 104.6(7) . .
C76 C73 S6 109.5(7) . .
C73 C74 H74A 109.5 . .
C73 C74 H74B 109.5 . .
H74A C74 H74B 109.5 . .
C73 C74 H74C 109.5 . .
H74A C74 H74C 109.5 . .
H74B C74 H74C 109.5 . .
C73 C75 H75A 109.5 . .
C73 C75 H75B 109.5 . .
H75A C75 H75B 109.5 . .
C73 C75 H75C 109.5 . .
H75A C75 H75C 109.5 . .
H75B C75 H75C 109.5 . .
C73 C76 H76A 109.5 . .
C73 C76 H76B 109.5 . .
H76A C76 H76B 109.5 . .
C73 C76 H76C 109.5 . .
H76A C76 H76C 109.5 . .
H76B C76 H76C 109.5 . .
C78 C77 C79 115.4(9) . .
C78 C77 C80 113.7(8) . .
C79 C77 C80 99.6(8) . .
C78 C77 S5 114.4(9) . .
C79 C77 S5 107.0(7) . .
C80 C77 S5 105.2(6) . .
C77 C78 H78A 109.5 . .
C77 C78 H78B 109.5 . .
H78A C78 H78B 109.5 . .
C77 C78 H78C 109.5 . .
H78A C78 H78C 109.5 . .
H78B C78 H78C 109.5 . .
C77 C79 H79A 109.5 . .
C77 C79 H79B 109.5 . .
H79A C79 H79B 109.5 . .
C77 C79 H79C 109.5 . .
H79A C79 H79C 109.5 . .
H79B C79 H79C 109.5 . .
C77 C80 H80A 109.5 . .
C77 C80 H80B 109.5 . .
H80A C80 H80B 109.5 . .
C77 C80 H80C 109.5 . .
H80A C80 H80C 109.5 . .
H80B C80 H80C 109.5 . .
C83 C81 C82 113.2(10) . .
C83 C81 C84 115.0(10) . .
C82 C81 C84 103.3(10) . .
C83 C81 S8 113.1(8) . .
C82 C81 S8 97.6(6) . .
C84 C81 S8 112.9(8) . .
C81 C82 H82A 109.5 . .
C81 C82 H82B 109.5 . .
H82A C82 H82B 109.5 . .
C81 C82 H82C 109.5 . .
H82A C82 H82C 109.5 . .
H82B C82 H82C 109.5 . .
C81 C83 H83A 109.5 . .
C81 C83 H83B 109.5 . .
H83A C83 H83B 109.5 . .
C81 C83 H83C 109.5 . .
H83A C83 H83C 109.5 . .
H83B C83 H83C 109.5 . .
C81 C84 H84A 109.5 . .
C81 C84 H84B 109.5 . .
H84A C84 H84B 109.5 . .
C81 C84 H84C 109.5 . .
H84A C84 H84C 109.5 . .
H84B C84 H84C 109.5 . .
C88 C85 C87 106.6(8) . .
C88 C85 C86 104.6(8) . .
C87 C85 C86 111.6(8) . .
C88 C85 S15 111.4(6) . .
C87 C85 S15 117.2(7) . .
C86 C85 S15 104.7(6) . .
C85 C86 H86A 109.5 . .
C85 C86 H86B 109.5 . .
H86A C86 H86B 109.5 . .
C85 C86 H86C 109.5 . .
H86A C86 H86C 109.5 . .
H86B C86 H86C 109.5 . .
C85 C87 H87A 109.5 . .
C85 C87 H87B 109.5 . .
H87A C87 H87B 109.5 . .
C85 C87 H87C 109.5 . .
H87A C87 H87C 109.5 . .
H87B C87 H87C 109.5 . .
C85 C88 H88A 109.5 . .
C85 C88 H88B 109.5 . .
H88A C88 H88B 109.5 . .
C85 C88 H88C 109.5 . .
H88A C88 H88C 109.5 . .
H88B C88 H88C 109.5 . .
C45 S1 Ag14 117.0(3) . .
C45 S1 Ag9 113.8(3) . .
Ag14 S1 Ag9 93.28(7) . .
C45 S1 Ag16 116.2(4) . .
Ag14 S1 Ag16 110.76(7) . .
Ag9 S1 Ag16 102.64(7) . .
C25 S2 Ag13 111.5(3) . .
C25 S2 Ag8 114.6(3) . .
Ag13 S2 Ag8 93.73(5) . .
C25 S2 Ag11 120.0(2) . .
Ag13 S2 Ag11 113.43(8) . .
Ag8 S2 Ag11 99.95(6) . .
C41 S3 Ag12 107.6(3) . .
C41 S3 Ag10 108.6(3) . .
Ag12 S3 Ag10 103.38(8) . .
C41 S3 Ag18 113.8(3) . .
Ag12 S3 Ag18 86.93(6) . .
Ag10 S3 Ag18 130.66(8) . .
C49 S4 Ag12 120.0(3) . .
C49 S4 Ag17 131.1(3) . .
Ag12 S4 Ag17 108.28(7) . .
C49 S4 Ag11 114.5(3) . .
Ag12 S4 Ag11 81.71(6) . .
Ag17 S4 Ag11 78.26(5) . .
C77 S5 Ag15 114.8(4) . .
C77 S5 Ag18 112.0(4) . .
Ag15 S5 Ag18 93.83(6) . .
C77 S5 Ag11 117.5(3) . .
Ag15 S5 Ag11 79.43(6) . .
Ag18 S5 Ag11 128.05(7) . .
C73 S6 Ag19 118.8(3) . .
C73 S6 Ag21 110.4(4) . .
Ag19 S6 Ag21 93.62(7) . .
C73 S6 Ag28 117.1(4) . .
Ag19 S6 Ag28 102.93(8) . .
Ag21 S6 Ag28 111.54(9) . .
C29 S7 Ag13 118.1(3) . .
C29 S7 Ag25 120.0(2) . 2_656
Ag13 S7 Ag25 98.32(7) . 2_656
C29 S7 Ag30 137.6(2) . .
Ag13 S7 Ag30 90.84(6) . .
Ag25 S7 Ag30 81.75(6) 2_656 .
C81 S8 Ag14 118.4(4) . .
C81 S8 Ag23 122.4(4) . .
Ag14 S8 Ag23 95.90(7) . .
C81 S8 Ag31 133.5(4) . .
Ag14 S8 Ag31 85.28(6) . .
Ag23 S8 Ag31 90.78(6) . .
C65 S9 Ag22 106.0(3) . .
C65 S9 Ag20 110.0(3) . .
Ag22 S9 Ag20 107.53(6) . .
C65 S9 Ag30 112.3(3) . 2_656
Ag22 S9 Ag30 128.44(7) . 2_656
Ag20 S9 Ag30 90.58(6) . 2_656
C33 S10 Ag20 120.9(3) . .
C33 S10 Ag10 129.2(2) . .
Ag20 S10 Ag10 107.20(8) . .
C33 S10 Ag16 116.4(3) . .
Ag20 S10 Ag16 81.16(7) . .
Ag10 S10 Ag16 84.37(6) . .
C57 S11 Ag17 108.0(3) . .
C57 S11 Ag29 111.4(2) . .
Ag17 S11 Ag29 108.19(7) . .
C57 S11 Ag31 113.9(3) . .
Ag17 S11 Ag31 122.66(7) . .
Ag29 S11 Ag31 91.22(6) . .
C37 S12 Ag23 112.6(3) . .
C37 S12 Ag26 114.0(3) . .
Ag23 S12 Ag26 106.04(7) . .
C37 S12 Ag25 110.4(3) . .
Ag23 S12 Ag25 108.90(8) . .
Ag26 S12 Ag25 104.48(8) . .
C69 S13 Ag29 130.4(3) . .
C69 S13 Ag22 119.0(3) . 2_656
Ag29 S13 Ag22 108.59(7) . 2_656
C69 S13 Ag28 115.5(4) . 2_656
Ag29 S13 Ag28 81.21(6) . 2_656
Ag22 S13 Ag28 84.00(6) 2_656 2_656
C53 S14 Ag24 114.4(3) . .
C53 S14 Ag30 113.5(3) . 2_656
Ag24 S14 Ag30 91.92(6) . 2_656
C53 S14 Ag16 115.9(3) . .
Ag24 S14 Ag16 82.02(6) . .
Ag30 S14 Ag16 128.13(9) 2_656 .
C85 S15 Ag27 118.3(3) . .
C85 S15 Ag28 118.0(4) . 2_656
Ag27 S15 Ag28 85.60(5) . 2_656
C85 S15 Ag31 107.3(3) . .
Ag27 S15 Ag31 98.32(6) . .
Ag28 S15 Ag31 125.82(7) 2_656 .
Ag24 S16 Ag7 79.71(5) . .
Ag24 S16 Ag4 135.78(7) . .
Ag7 S16 Ag4 115.74(6) . .
Ag24 S16 Ag1 77.44(5) . .
Ag7 S16 Ag1 70.47(4) . .
Ag4 S16 Ag1 70.71(4) . .
Ag24 S16 Ag23 75.73(4) . .
Ag7 S16 Ag23 75.85(4) . .
Ag4 S16 Ag23 146.25(7) . .
Ag1 S16 Ag23 139.92(6) . .
Ag24 S16 Ag31 129.76(6) . .
Ag7 S16 Ag31 129.19(6) . .
Ag4 S16 Ag31 74.20(4) . .
Ag1 S16 Ag31 144.85(6) . .
Ag23 S16 Ag31 74.56(4) . .
Ag9 S17 Ag4 78.33(5) . .
Ag9 S17 Ag6 76.13(5) . .
Ag4 S17 Ag6 111.66(6) . .
Ag9 S17 Ag2 122.20(6) . .
Ag4 S17 Ag2 71.23(4) . .
Ag6 S17 Ag2 71.55(4) . .
Ag9 S17 Ag11 118.40(6) . .
Ag4 S17 Ag11 121.71(6) . .
Ag6 S17 Ag11 126.31(6) . .
Ag2 S17 Ag11 119.39(6) . .
Ag9 S17 Ag17 69.43(4) . .
Ag4 S17 Ag17 72.28(4) . .
Ag6 S17 Ag17 143.81(7) . .
Ag2 S17 Ag17 137.56(7) . .
Ag11 S17 Ag17 65.24(4) . .
Ag9 S17 Ag12 68.31(4) . .
Ag4 S17 Ag12 143.99(7) . .
Ag6 S17 Ag12 73.76(4) . .
Ag2 S17 Ag12 138.87(7) . .
Ag11 S17 Ag12 67.10(4) . .
Ag17 S17 Ag12 83.35(4) . .
C61 S18 Ag21 117.5(4) . .
C61 S18 Ag26 125.1(3) . 2_656
Ag21 S18 Ag26 99.77(8) . 2_656
C61 S18 Ag18 129.7(4) . .
Ag21 S18 Ag18 88.13(7) . .
Ag26 S18 Ag18 87.28(6) 2_656 .
Ag19 S19 Ag5 75.98(5) . .
Ag19 S19 Ag6 77.03(5) . .
Ag5 S19 Ag6 110.05(6) . .
Ag19 S19 Ag1 119.78(7) . .
Ag5 S19 Ag1 70.73(4) . .
Ag6 S19 Ag1 69.69(4) . .
Ag19 S19 Ag16 119.55(7) . .
Ag5 S19 Ag16 127.11(7) . .
Ag6 S19 Ag16 122.46(6) . .
Ag1 S19 Ag16 120.62(7) . .
Ag19 S19 Ag10 67.64(4) . .
Ag5 S19 Ag10 142.46(7) . .
Ag6 S19 Ag10 71.06(4) . .
Ag1 S19 Ag10 136.37(6) . .
Ag16 S19 Ag10 67.94(4) . .
Ag27 S20 Ag6 135.00(7) 2_656 .
Ag27 S20 Ag7 77.62(5) 2_656 2_656
Ag6 S20 Ag7 117.68(7) . 2_656
Ag27 S20 Ag3 76.00(5) 2_656 2_656
Ag6 S20 Ag3 71.11(4) . 2_656
Ag7 S20 Ag3 70.88(4) 2_656 2_656
Ag27 S20 Ag26 72.29(4) 2_656 2_656
Ag6 S20 Ag26 150.67(7) . 2_656
Ag7 S20 Ag26 73.03(4) 2_656 2_656
Ag3 S20 Ag26 135.95(7) 2_656 2_656
Ag27 S20 Ag18 128.37(7) 2_656 .
Ag6 S20 Ag18 80.50(5) . .
Ag7 S20 Ag18 123.73(6) 2_656 .
Ag3 S20 Ag18 151.57(7) 2_656 .
Ag26 S20 Ag18 71.62(4) 2_656 .
Ag27 S20 Ag21 66.23(4) 2_656 .
Ag6 S20 Ag21 103.83(6) . .
Ag7 S20 Ag21 137.50(7) 2_656 .
Ag3 S20 Ag21 118.07(6) 2_656 .
Ag26 S20 Ag21 75.20(4) 2_656 .
Ag18 S20 Ag21 69.71(4) . .
Ag15 S21 Ag7 82.75(5) 2_656 .
Ag15 S21 Ag5 137.52(7) 2_656 .
Ag7 S21 Ag5 111.16(6) . .
Ag15 S21 Ag2 78.32(5) 2_656 2_656
Ag7 S21 Ag2 70.90(4) . 2_656
Ag5 S21 Ag2 69.84(4) . 2_656
Ag15 S21 Ag25 76.54(5) 2_656 .
Ag7 S21 Ag25 74.38(4) . .
Ag5 S21 Ag25 145.08(7) . .
Ag2 S21 Ag25 139.13(7) 2_656 .
Ag15 S21 Ag30 132.57(7) 2_656 2_656
Ag7 S21 Ag30 117.30(6) . 2_656
Ag5 S21 Ag30 77.95(5) . 2_656
Ag2 S21 Ag30 147.22(7) 2_656 2_656
Ag25 S21 Ag30 69.64(4) . 2_656
Ag8 S22 Ag5 79.52(5) . 2_656
Ag8 S22 Ag4 76.67(5) . .
Ag5 S22 Ag4 113.05(7) 2_656 .
Ag8 S22 Ag3 122.33(7) . .
Ag5 S22 Ag3 70.81(4) 2_656 .
Ag4 S22 Ag3 71.64(5) . .
Ag8 S22 Ag28 119.03(6) . 2_656
Ag5 S22 Ag28 122.20(6) 2_656 2_656
Ag4 S22 Ag28 124.18(6) . 2_656
Ag3 S22 Ag28 118.63(6) . 2_656

loop_
_geom_bond_atom_site_label_1
_geom_bond_atom_site_label_2
_geom_bond_distance
_geom_bond_site_symmetry_2
Ag1 S19 2.6366(18) .
Ag1 S16 2.6667(16) .
Ag1 Ag3 2.8536(7) .
Ag1 Ag3 2.8543(7) 2_656
Ag1 Ag2 2.8642(7) .
Ag1 Ag2 2.8729(7) 2_656
Ag1 Ag6 2.9729(7) .
Ag1 Ag7 2.9912(7) .
Ag1 Ag5 2.9974(7) .
Ag1 Ag4 3.0159(7) .
Ag1 Ag24 3.1714(7) .
Ag2 S17 2.6261(17) .
Ag2 S21 2.6701(17) 2_656
Ag2 Ag3 2.8457(7) 2_656
Ag2 Ag3 2.8633(7) .
Ag2 Ag1 2.8729(7) 2_656
Ag2 Ag5 2.9989(8) 2_656
Ag2 Ag4 3.0120(7) .
Ag2 Ag7 3.0196(7) 2_656
Ag2 Ag6 3.0519(7) .
Ag2 Ag15 3.1927(7) .
Ag3 S22 2.6297(17) .
Ag3 S20 2.6607(17) 2_656
Ag3 Ag2 2.8458(7) 2_656
Ag3 Ag1 2.8542(7) 2_656
Ag3 Ag5 2.9948(7) 2_656
Ag3 Ag6 3.0130(7) 2_656
Ag3 Ag4 3.0330(7) .
Ag3 Ag7 3.0491(7) .
Ag3 Ag27 3.1137(8) .
Ag4 S16 2.5422(16) .
Ag4 S17 2.5449(17) .
Ag4 S22 2.5517(17) .
Ag4 Ag8 3.0590(7) .
Ag4 Ag9 3.1287(7) .
Ag4 Ag17 3.2605(8) .
Ag4 Ag31 3.3379(8) .
Ag5 S22 2.5376(17) 2_656
Ag5 S19 2.5406(17) .
Ag5 S21 2.5672(17) .
Ag5 Ag3 2.9949(7) 2_656
Ag5 Ag2 2.9991(8) 2_656
Ag5 Ag19 3.0241(8) .
Ag5 Ag8 3.1446(7) 2_656
Ag5 Ag22 3.2240(8) .
Ag6 S20 2.5167(17) .
Ag6 S19 2.5655(17) .
Ag6 S17 2.5942(17) .
Ag6 Ag3 3.0129(7) 2_656
Ag6 Ag19 3.0759(8) .
Ag6 Ag9 3.0864(8) .
Ag6 Ag10 3.2311(8) .
Ag6 Ag12 3.3479(8) .
Ag7 S16 2.5130(16) .
Ag7 S21 2.5324(18) .
Ag7 S20 2.5970(17) 2_656
Ag7 Ag2 3.0195(7) 2_656
Ag7 Ag27 3.1263(8) .
Ag7 Ag24 3.1447(8) .
Ag7 Ag15 3.2443(8) 2_656
Ag7 Ag25 3.2507(8) .
Ag7 Ag26 3.2812(8) .
Ag7 Ag23 3.2966(8) .
Ag8 S22 2.3752(17) .
Ag8 S2 2.4076(16) .
Ag8 Ag22 3.0731(8) 2_656
Ag8 Ag29 3.1067(8) .
Ag8 Ag5 3.1445(7) 2_656
Ag9 S1 2.3618(17) .
Ag9 S17 2.4060(17) .
Ag9 Ag12 3.0495(8) .
Ag9 Ag17 3.0864(8) .
Ag10 S10 2.376(2) .
Ag10 S3 2.399(2) .
Ag10 S19 2.9660(18) .
Ag10 Ag19 3.0097(8) .
Ag10 Ag16 3.2840(9) .
Ag11 S2 2.4634(18) .
Ag11 S4 2.5263(18) .
Ag11 S5 2.662(2) .
Ag11 S17 2.8724(16) .
Ag11 Ag17 3.1422(8) .
Ag11 Ag12 3.2258(8) .
Ag11 Ag15 3.2288(8) .
Ag12 S3 2.363(2) .
Ag12 S4 2.4031(19) .
Ag12 S17 2.9629(17) .
Ag13 S7 2.3460(18) .
Ag13 S2 2.3947(17) .
Ag13 Ag15 3.0601(8) .
Ag14 S1 2.344(2) .
Ag14 S8 2.361(2) .
Ag14 Ag24 2.9940(8) .
Ag14 Ag31 3.3239(8) .
Ag15 S21 2.3727(17) 2_656
Ag15 S5 2.3791(18) .
Ag15 Ag25 3.2434(8) 2_656
Ag15 Ag7 3.2442(8) 2_656
Ag16 S10 2.512(2) .
Ag16 S1 2.5487(19) .
Ag16 S14 2.558(2) .
Ag16 S19 2.9105(18) .
Ag16 Ag20 3.1491(9) .
Ag16 Ag24 3.2229(8) .
Ag17 S11 2.3626(19) .
Ag17 S4 2.4521(19) .
Ag17 S17 2.9553(17) .
Ag18 S5 2.496(2) .
Ag18 S18 2.533(2) .
Ag18 S3 2.647(2) .
Ag18 S20 2.9106(17) .
Ag18 Ag21 3.3358(9) .
Ag19 S6 2.342(2) .
Ag19 S19 2.3675(19) .
Ag19 Ag20 3.0485(9) .
Ag20 S10 2.324(2) .
Ag20 S9 2.3757(17) .
Ag21 S18 2.255(2) .
Ag21 S6 2.365(2) .
Ag21 S20 2.9260(18) .
Ag21 Ag27 2.9361(9) 2_656
Ag22 S9 2.3420(17) .
Ag22 S13 2.4007(19) 2_656
Ag22 Ag8 3.0731(8) 2_656
Ag22 Ag28 3.2552(8) .
Ag23 S12 2.366(2) .
Ag23 S8 2.390(2) .
Ag23 S16 2.8346(16) .
Ag23 Ag24 3.2270(9) .
Ag24 S14 2.3473(19) .
Ag24 S16 2.3920(17) .
Ag25 S12 2.387(2) .
Ag25 S7 2.412(2) 2_656
Ag25 S21 2.8313(17) .
Ag25 Ag15 3.2434(8) 2_656
Ag25 Ag30 3.2526(8) 2_656
Ag26 S12 2.369(2) .
Ag26 S18 2.393(2) 2_656
Ag26 S20 2.9016(17) 2_656
Ag26 Ag27 3.1457(8) .
Ag27 S15 2.3378(17) .
Ag27 S20 2.3841(17) 2_656
Ag27 Ag21 2.9361(9) 2_656
Ag27 Ag28 3.3296(8) 2_656
Ag28 S13 2.464(2) 2_656
Ag28 S6 2.499(2) .
Ag28 S15 2.5568(17) 2_656
Ag28 S22 2.8734(18) 2_656
Ag28 Ag29 3.1354(9) 2_656
Ag28 Ag27 3.3296(8) 2_656
Ag29 S13 2.3521(19) .
Ag29 S11 2.4181(18) .
Ag29 Ag28 3.1353(9) 2_656
Ag30 S14 2.483(2) 2_656
Ag30 S7 2.5553(19) .
Ag30 S9 2.6645(18) 2_656
Ag30 S21 2.8651(17) 2_656
Ag30 Ag25 3.2526(8) 2_656
Ag31 S11 2.5123(17) .
Ag31 S8 2.5422(18) .
Ag31 S15 2.6922(17) .
Ag31 S16 2.9632(17) .
B1 C13 1.635(9) .
B1 C7 1.678(10) .
B1 C19 1.686(11) .
B1 C1 1.731(12) .
C1 C2 1.361(11) .
C1 C6 1.403(12) .
C2 C3 1.411(11) .
C2 H2 0.9500 .
C3 C4 1.394(12) .
C3 H3 0.9500 .
C4 C5 1.386(12) .
C4 H4 0.9500 .
C5 C6 1.394(9) .
C5 H5 0.9500 .
C6 H6 0.9500 .
C7 C8 1.379(10) .
C7 C12 1.389(9) .
C8 C9 1.395(9) .
C8 H8 0.9500 .
C9 C10 1.411(10) .
C9 H9 0.9500 .
C10 C11 1.373(11) .
C10 H10 0.9500 .
C11 C12 1.385(8) .
C11 H11 0.9500 .
C12 H12 0.9500 .
C13 C18 1.365(8) .
C13 C14 1.406(8) .
C14 C15 1.394(10) .
C14 H14 0.9500 .
C15 C16 1.381(10) .
C15 H15 0.9500 .
C16 C17 1.383(10) .
C16 H16 0.9500 .
C17 C18 1.419(9) .
C17 H17 0.9500 .
C18 H18 0.9500 .
C19 C24 1.371(11) .
C19 C20 1.429(10) .
C20 C21 1.328(13) .
C20 H20 0.9500 .
C21 C22 1.412(12) .
C21 H21 0.9500 .
C22 C23 1.381(12) .
C22 H22 0.9626 .
C23 C24 1.406(12) .
C23 H23 0.9500 .
C24 H24 0.9500 .
C25 C28 1.445(11) .
C25 C27 1.495(12) .
C25 C26 1.511(11) .
C25 S2 1.881(7) .
C26 H26A 0.9800 .
C26 H26B 0.9800 .
C26 H26C 0.9800 .
C27 H27A 0.9800 .
C27 H27B 0.9800 .
C27 H27C 0.9800 .
C28 H28A 0.9800 .
C28 H28B 0.9800 .
C28 H28C 0.9800 .
C29 C31 1.482(11) .
C29 C32 1.578(11) .
C29 C30 1.597(11) .
C29 S7 1.871(7) .
C30 H30A 0.9800 .
C30 H30B 0.9800 .
C30 H30C 0.9800 .
C31 H31A 0.9800 .
C31 H31B 0.9800 .
C31 H31C 0.9800 .
C32 H32A 0.9800 .
C32 H32B 0.9800 .
C32 H32C 0.9800 .
C33 C36 1.504(13) .
C33 C35 1.510(11) .
C33 C34 1.532(12) .
C33 S10 1.736(8) .
C34 H34A 0.9800 .
C34 H34B 0.9800 .
C34 H34C 0.9800 .
C35 H35A 0.9800 .
C35 H35B 0.9800 .
C35 H35C 0.9800 .
C36 H36A 0.9800 .
C36 H36B 0.9800 .
C36 H36C 0.9800 .
C37 C40 1.510(13) .
C37 C38 1.570(14) .
C37 C39 1.627(12) .
C37 S12 1.867(7) .
C38 H38A 0.9800 .
C38 H38B 0.9800 .
C38 H38C 0.9800 .
C39 H39A 0.9800 .
C39 H39B 0.9800 .
C39 H39C 0.9800 .
C40 H40A 0.9800 .
C40 H40B 0.9800 .
C40 H40C 0.9800 .
C41 C43 1.467(11) .
C41 C44 1.508(11) .
C41 C42 1.569(12) .
C41 S3 1.892(8) .
C42 H42A 0.9800 .
C42 H42B 0.9800 .
C42 H42C 0.9800 .
C43 H43A 0.9800 .
C43 H43B 0.9800 .
C43 H43C 0.9800 .
C44 H44A 0.9800 .
C44 H44B 0.9800 .
C44 H44C 0.9800 .
C45 C47 1.444(14) .
C45 C48 1.515(14) .
C45 C46 1.606(14) .
C45 S1 1.832(9) .
C46 H46A 0.9800 .
C46 H46B 0.9800 .
C46 H46C 0.9800 .
C47 H47A 0.9800 .
C47 H47B 0.9800 .
C47 H47C 0.9800 .
C48 H48A 0.9800 .
C48 H48B 0.9800 .
C48 H48C 0.9800 .
C49 C51 1.473(13) .
C49 C50 1.498(12) .
C49 C52 1.544(14) .
C49 S4 1.843(8) .
C50 H50A 0.9800 .
C50 H50B 0.9800 .
C50 H50C 0.9800 .
C51 H51A 0.9800 .
C51 H51B 0.9800 .
C51 H51C 0.9800 .
C52 H52A 0.9800 .
C52 H52B 0.9800 .
C52 H52C 0.9800 .
C53 C56 1.488(14) .
C53 C55 1.564(14) .
C53 C54 1.610(13) .
C53 S14 1.892(9) .
C54 H54A 0.9800 .
C54 H54B 0.9800 .
C54 H54C 0.9800 .
C55 H55A 0.9800 .
C55 H55B 0.9800 .
C55 H55C 0.9800 .
C56 H56A 0.9800 .
C56 H56B 0.9800 .
C56 H56C 0.9800 .
C57 C60 1.491(10) .
C57 C59 1.510(12) .
C57 C58 1.528(11) .
C57 S11 1.785(7) .
C58 H58A 0.9800 .
C58 H58B 0.9800 .
C58 H58C 0.9800 .
C59 H59A 0.9800 .
C59 H59B 0.9800 .
C59 H59C 0.9800 .
C60 H60A 0.9800 .
C60 H60B 0.9800 .
C60 H60C 0.9800 .
C61 C64 1.500(16) .
C61 C62 1.531(16) .
C61 C63 1.556(12) .
C61 S18 1.811(9) .
C62 H62A 0.9800 .
C62 H62B 0.9800 .
C62 H62C 0.9800 .
C63 H63A 0.9800 .
C63 H63B 0.9800 .
C63 H63C 0.9800 .
C64 H64A 0.9800 .
C64 H64B 0.9800 .
C64 H64C 0.9800 .
C65 C66 1.465(12) .
C65 C67 1.509(12) .
C65 C68 1.560(12) .
C65 S9 1.836(9) .
C66 H66A 0.9800 .
C66 H66B 0.9800 .
C66 H66C 0.9800 .
C67 H67B 0.9800 .
C67 H67C 0.9800 .
C67 H67A 0.9800 .
C68 H68A 0.9800 .
C68 H68B 0.9800 .
C68 H68C 0.9800 .
C69 C72 1.482(15) .
C69 C70 1.567(13) .
C69 C71 1.577(14) .
C69 S13 1.777(9) .
C70 H70A 0.9800 .
C70 H70B 0.9800 .
C70 H70C 0.9800 .
C71 H71A 0.9800 .
C71 H71B 0.9800 .
C71 H71C 0.9800 .
C72 H72A 0.9800 .
C72 H72B 0.9800 .
C72 H72C 0.9800 .
C73 C75 1.488(13) .
C73 C74 1.496(14) .
C73 C76 1.571(16) .
C73 S6 1.789(10) .
C74 H74A 0.9800 .
C74 H74B 0.9800 .
C74 H74C 0.9800 .
C75 H75A 0.9800 .
C75 H75B 0.9800 .
C75 H75C 0.9800 .
C76 H76A 0.9800 .
C76 H76B 0.9800 .
C76 H76C 0.9800 .
C77 C78 1.484(15) .
C77 C79 1.534(13) .
C77 C80 1.580(14) .
C77 S5 1.788(8) .
C78 H78A 0.9800 .
C78 H78B 0.9800 .
C78 H78C 0.9800 .
C79 H79A 0.9800 .
C79 H79B 0.9800 .
C79 H79C 0.9800 .
C80 H80A 0.9800 .
C80 H80B 0.9800 .
C80 H80C 0.9800 .
C81 C83 1.441(12) .
C81 C82 1.566(16) .
C81 C84 1.609(15) .
C81 S8 1.734(9) .
C82 H82A 0.9800 .
C82 H82B 0.9800 .
C82 H82C 0.9800 .
C83 H83A 0.9800 .
C83 H83B 0.9800 .
C83 H83C 0.9800 .
C84 H84A 0.9800 .
C84 H84B 0.9800 .
C84 H84C 0.9800 .
C85 C88 1.544(12) .
C85 C87 1.557(14) .
C85 C86 1.599(13) .
C85 S15 1.726(8) .
C86 H86A 0.9800 .
C86 H86B 0.9800 .
C86 H86C 0.9800 .
C87 H87A 0.9800 .
C87 H87B 0.9800 .
C87 H87C 0.9800 .
C88 H88A 0.9800 .
C88 H88B 0.9800 .
C88 H88C 0.9800 .
S7 Ag25 2.412(2) 2_656
S9 Ag30 2.6645(18) 2_656
S13 Ag22 2.4007(19) 2_656
S13 Ag28 2.464(2) 2_656
S14 Ag30 2.483(2) 2_656
S15 Ag28 2.5568(17) 2_656
S18 Ag26 2.393(2) 2_656
S20 Ag27 2.3841(17) 2_656
S20 Ag7 2.5969(17) 2_656
S20 Ag3 2.6606(17) 2_656
S20 Ag26 2.9017(17) 2_656
S21 Ag15 2.3727(17) 2_656
S21 Ag2 2.6700(17) 2_656
S21 Ag30 2.8650(17) 2_656
S22 Ag5 2.5376(17) 2_656
S22 Ag28 2.8734(18) 2_656

loop_
_geom_torsion_atom_site_label_1
_geom_torsion_atom_site_label_2
_geom_torsion_atom_site_label_3
_geom_torsion_atom_site_label_4
_geom_torsion
_geom_torsion_site_symmetry_4
C13 B1 C1 C2 -49.2(8) .
C7 B1 C1 C2 75.6(7) .
C19 B1 C1 C2 -166.5(5) .
C13 B1 C1 C6 129.2(6) .
C7 B1 C1 C6 -106.0(7) .
C19 B1 C1 C6 11.8(7) .
C6 C1 C2 C3 1.2(9) .
B1 C1 C2 C3 179.6(5) .
C1 C2 C3 C4 -1.0(9) .
C2 C3 C4 C5 1.1(9) .
C3 C4 C5 C6 -1.4(9) .
C4 C5 C6 C1 1.7(9) .
C2 C1 C6 C5 -1.6(9) .
B1 C1 C6 C5 -179.8(5) .
C13 B1 C7 C8 105.8(7) .
C19 B1 C7 C8 -132.3(7) .
C1 B1 C7 C8 -20.1(9) .
C13 B1 C7 C12 -70.7(8) .
C19 B1 C7 C12 51.3(7) .
C1 B1 C7 C12 163.5(6) .
C12 C7 C8 C9 0.1(10) .
B1 C7 C8 C9 -176.3(6) .
C7 C8 C9 C10 -0.4(10) .
C8 C9 C10 C11 0.6(9) .
C9 C10 C11 C12 -0.4(10) .
C10 C11 C12 C7 0.1(10) .
C8 C7 C12 C11 0.0(9) .
B1 C7 C12 C11 176.6(6) .
C7 B1 C13 C18 16.8(9) .
C19 B1 C13 C18 -105.7(7) .
C1 B1 C13 C18 142.2(6) .
C7 B1 C13 C14 -160.6(6) .
C19 B1 C13 C14 76.9(8) .
C1 B1 C13 C14 -35.2(8) .
C18 C13 C14 C15 2.4(11) .
B1 C13 C14 C15 179.9(7) .
C13 C14 C15 C16 -0.8(13) .
C14 C15 C16 C17 -0.3(12) .
C15 C16 C17 C18 -0.1(10) .
C14 C13 C18 C17 -2.9(9) .
B1 C13 C18 C17 179.7(6) .
C16 C17 C18 C13 1.8(9) .
C13 B1 C19 C24 -25.4(9) .
C7 B1 C19 C24 -147.7(6) .
C1 B1 C19 C24 93.8(7) .
C13 B1 C19 C20 154.8(7) .
C7 B1 C19 C20 32.4(9) .
C1 B1 C19 C20 -86.1(8) .
C24 C19 C20 C21 0.4(13) .
B1 C19 C20 C21 -179.7(8) .
C19 C20 C21 C22 -3.0(15) .
C20 C21 C22 C23 2.5(16) .
C21 C22 C23 C24 0.7(13) .
C20 C19 C24 C23 2.8(12) .
B1 C19 C24 C23 -177.1(7) .
C22 C23 C24 C19 -3.3(12) .
C47 C45 S1 Ag14 -167.1(7) .
C48 C45 S1 Ag14 -38.5(8) .
C46 C45 S1 Ag14 66.6(8) .
C47 C45 S1 Ag9 -59.9(9) .
C48 C45 S1 Ag9 68.6(8) .
C46 C45 S1 Ag9 173.7(6) .
C47 C45 S1 Ag16 59.0(9) .
C48 C45 S1 Ag16 -172.5(6) .
C46 C45 S1 Ag16 -67.3(8) .
C28 C25 S2 Ag13 -53.1(6) .
C27 C25 S2 Ag13 71.6(8) .
C26 C25 S2 Ag13 -170.6(5) .
C28 C25 S2 Ag8 -158.0(5) .
C27 C25 S2 Ag8 -33.2(8) .
C26 C25 S2 Ag8 84.5(5) .
C28 C25 S2 Ag11 83.0(6) .
C27 C25 S2 Ag11 -152.2(6) .
C26 C25 S2 Ag11 -34.5(7) .
C43 C41 S3 Ag12 177.5(5) .
C44 C41 S3 Ag12 -62.0(5) .
C42 C41 S3 Ag12 42.0(7) .
C43 C41 S3 Ag10 66.2(7) .
C44 C41 S3 Ag10 -173.3(4) .
C42 C41 S3 Ag10 -69.3(7) .
C43 C41 S3 Ag18 -88.0(6) .
C44 C41 S3 Ag18 32.5(6) .
C42 C41 S3 Ag18 136.5(6) .
C51 C49 S4 Ag12 48.6(8) .
C50 C49 S4 Ag12 -75.6(6) .
C52 C49 S4 Ag12 167.0(5) .
C51 C49 S4 Ag17 -141.7(5) .
C50 C49 S4 Ag17 94.1(6) .
C52 C49 S4 Ag17 -23.3(9) .
C51 C49 S4 Ag11 -46.0(8) .
C50 C49 S4 Ag11 -170.1(5) .
C52 C49 S4 Ag11 72.5(7) .
C78 C77 S5 Ag15 -162.0(6) .
C79 C77 S5 Ag15 -32.8(8) .
C80 C77 S5 Ag15 72.4(6) .
C78 C77 S5 Ag18 -56.6(8) .
C79 C77 S5 Ag18 72.6(7) .
C80 C77 S5 Ag18 177.9(5) .
C78 C77 S5 Ag11 107.2(7) .
C79 C77 S5 Ag11 -123.6(6) .
C80 C77 S5 Ag11 -18.3(8) .
C75 C73 S6 Ag19 173.4(8) .
C74 C73 S6 Ag19 -53.1(11) .
C76 C73 S6 Ag19 50.2(8) .
C75 C73 S6 Ag21 -80.3(10) .
C74 C73 S6 Ag21 53.3(10) .
C76 C73 S6 Ag21 156.6(6) .
C75 C73 S6 Ag28 48.7(11) .
C74 C73 S6 Ag28 -177.7(8) .
C76 C73 S6 Ag28 -74.4(7) .
C31 C29 S7 Ag13 37.9(6) .
C32 C29 S7 Ag13 163.9(4) .
C30 C29 S7 Ag13 -85.9(5) .
C31 C29 S7 Ag25 -81.9(6) 2_656
C32 C29 S7 Ag25 44.1(6) 2_656
C30 C29 S7 Ag25 154.3(4) 2_656
C31 C29 S7 Ag30 165.4(4) .
C32 C29 S7 Ag30 -68.5(6) .
C30 C29 S7 Ag30 41.6(7) .
C83 C81 S8 Ag14 38.9(11) .
C82 C81 S8 Ag14 -80.4(7) .
C84 C81 S8 Ag14 171.7(8) .
C83 C81 S8 Ag23 157.6(7) .
C82 C81 S8 Ag23 38.3(8) .
C84 C81 S8 Ag23 -69.6(10) .
C83 C81 S8 Ag31 -73.7(10) .
C82 C81 S8 Ag31 167.0(5) .
C84 C81 S8 Ag31 59.0(11) .
C66 C65 S9 Ag22 62.8(6) .
C67 C65 S9 Ag22 -57.1(7) .
C68 C65 S9 Ag22 178.9(5) .
C66 C65 S9 Ag20 -53.1(7) .
C67 C65 S9 Ag20 -173.0(6) .
C68 C65 S9 Ag20 62.9(6) .
C66 C65 S9 Ag30 -152.4(5) 2_656
C67 C65 S9 Ag30 87.7(7) 2_656
C68 C65 S9 Ag30 -36.3(6) 2_656
C36 C33 S10 Ag20 92.9(6) .
C35 C33 S10 Ag20 -29.1(9) .
C34 C33 S10 Ag20 -153.8(6) .
C36 C33 S10 Ag10 -66.2(8) .
C35 C33 S10 Ag10 171.8(5) .
C34 C33 S10 Ag10 47.2(9) .
C36 C33 S10 Ag16 -171.5(6) .
C35 C33 S10 Ag16 66.5(8) .
C34 C33 S10 Ag16 -58.2(8) .
C60 C57 S11 Ag17 -69.6(7) .
C59 C57 S11 Ag17 173.2(6) .
C58 C57 S11 Ag17 61.8(6) .
C60 C57 S11 Ag29 171.8(6) .
C59 C57 S11 Ag29 54.5(7) .
C58 C57 S11 Ag29 -56.9(6) .
C60 C57 S11 Ag31 70.3(7) .
C59 C57 S11 Ag31 -47.0(7) .
C58 C57 S11 Ag31 -158.3(5) .
C40 C37 S12 Ag23 -53.9(7) .
C38 C37 S12 Ag23 64.8(6) .
C39 C37 S12 Ag23 -171.7(5) .
C40 C37 S12 Ag26 -174.8(5) .
C38 C37 S12 Ag26 -56.1(6) .
C39 C37 S12 Ag26 67.4(7) .
C40 C37 S12 Ag25 68.0(6) .
C38 C37 S12 Ag25 -173.3(5) .
C39 C37 S12 Ag25 -49.8(7) .
C72 C69 S13 Ag29 114.4(7) .
C70 C69 S13 Ag29 6.2(11) .
C71 C69 S13 Ag29 -104.1(7) .
C72 C69 S13 Ag22 -47.5(9) 2_656
C70 C69 S13 Ag22 -155.7(8) 2_656
C71 C69 S13 Ag22 93.9(8) 2_656
C72 C69 S13 Ag28 -145.0(7) 2_656
C70 C69 S13 Ag28 106.7(8) 2_656
C71 C69 S13 Ag28 -3.6(9) 2_656
C56 C53 S14 Ag24 46.7(8) .
C55 C53 S14 Ag24 -60.7(7) .
C54 C53 S14 Ag24 -179.7(5) .
C56 C53 S14 Ag30 -57.0(7) 2_656
C55 C53 S14 Ag30 -164.4(6) 2_656
C54 C53 S14 Ag30 76.6(7) 2_656
C56 C53 S14 Ag16 139.6(6) .
C55 C53 S14 Ag16 32.2(8) .
C54 C53 S14 Ag16 -86.8(6) .
C88 C85 S15 Ag27 170.4(6) .
C87 C85 S15 Ag27 47.3(8) .
C86 C85 S15 Ag27 -77.0(7) .
C88 C85 S15 Ag28 -88.8(7) 2_656
C87 C85 S15 Ag28 148.1(6) 2_656
C86 C85 S15 Ag28 23.8(8) 2_656
C88 C85 S15 Ag31 60.5(8) .
C87 C85 S15 Ag31 -62.6(7) .
C86 C85 S15 Ag31 173.1(6) .
C64 C61 S18 Ag21 -154.5(6) .
C62 C61 S18 Ag21 -34.0(9) .
C63 C61 S18 Ag21 96.5(8) .
C64 C61 S18 Ag26 78.7(7) 2_656
C62 C61 S18 Ag26 -160.8(6) 2_656
C63 C61 S18 Ag26 -30.3(10) 2_656
C64 C61 S18 Ag18 -41.8(9) .
C62 C61 S18 Ag18 78.7(10) .
C63 C61 S18 Ag18 -150.8(6) .

loop_
_platon_squeeze_void_nr
_platon_squeeze_void_average_x
_platon_squeeze_void_average_y
_platon_squeeze_void_average_z
_platon_squeeze_void_volume
_platon_squeeze_void_count_electrons
_platon_squeeze_void_content
1 0.500 0.500 0.000 1370 188 ' '
